data_7044097
loop_
_publ_author_name
'Bilyachenko, Alexey'
'Korlyukov, Aleksander'
'Vologzhanina, Anna V. V.'
'Khrustalev, Victor N.'
'Kulakova, Alena Nikolaevna'
'Long, Jerome'
'Larionova, Joulia'
'Guari, Yannick'
'Dronova, Marina'
'Tsareva, Ulyana'
'Dorovatovskii, Pavel'
'Shubina, Elena'
'Levitsky, Mikhail'

_publ_section_title
;
 Bi- and Tri-metallic Cage Silsesquioxanes: Features of Supramolecular
 Assembling and Magnetic Properties
;
_journal_name_full 'Dalton Trans.'
_journal_paper_doi 10.1039/C7DT02017A
_journal_year 2017
_chemical_formula_moiety 'C86 H96 Cs3 Cu4 N4 Na O30 S Si12, 1.5(C3 H7 N O)'
_chemical_formula_sum 'C90.5 H106.5 Cs3 Cu4 N5.5 Na O31.5 S Si12'
_chemical_formula_weight 2820.33
_chemical_name_systematic
;
 ?
;
_space_group_crystal_system triclinic
_space_group_IT_number 2
_space_group_name_Hall '-P 1'
_space_group_name_H-M_alt 'P -1'
_symmetry_space_group_name_Hall '-P 1'
_symmetry_space_group_name_H-M 'P -1'
_atom_sites_solution_hydrogens mixed
_atom_sites_solution_primary direct
_audit_creation_date 2017-07-06
_audit_creation_method
;
Olex2 1.2
(compiled 2017.03.28 svn.r3405 for OlexSys, GUI svn.r5337)
;
_audit_update_record
;
2017-07-10 deposited with the CCDC.
2017-09-01 downloaded from the CCDC.
;
_cell_angle_alpha 78.7430(10)
_cell_angle_beta 82.0670(10)
_cell_angle_gamma 87.7670(10)
_cell_formula_units_Z 2
_cell_length_a 14.0768(3)
_cell_length_b 15.1880(3)
_cell_length_c 28.3921(6)
_cell_measurement_reflns_used 9533
_cell_measurement_temperature 120
_cell_measurement_theta_max 67.49
_cell_measurement_theta_min 3.09
_cell_volume 5896.0(2)
_computing_molecular_graphics 'Olex2 (Dolomanov et al., 2009)'
_computing_publication_material 'Olex2 (Dolomanov et al., 2009)'
_computing_structure_refinement 'XL (Sheldrick, 2008)'
_computing_structure_solution 'ShelXT (Sheldrick, 2015)'
_diffrn_ambient_temperature 120
_diffrn_detector_area_resol_mean 8
_diffrn_measured_fraction_theta_full 0.939
_diffrn_measured_fraction_theta_max 0.931
_diffrn_measurement_device_type 'Bruker APEX II'
_diffrn_measurement_method 'phi and omega scans'
_diffrn_radiation_monochromator graphite
_diffrn_radiation_type CuK\a
_diffrn_radiation_wavelength 1.54178
_diffrn_reflns_av_R_equivalents 0.0263
_diffrn_reflns_av_unetI/netI 0.0276
_diffrn_reflns_Laue_measured_fraction_full 0.939
_diffrn_reflns_Laue_measured_fraction_max 0.931
_diffrn_reflns_limit_h_max 15
_diffrn_reflns_limit_h_min -16
_diffrn_reflns_limit_k_max 18
_diffrn_reflns_limit_k_min -17
_diffrn_reflns_limit_l_max 33
_diffrn_reflns_limit_l_min -33
_diffrn_reflns_number 74983
_diffrn_reflns_point_group_measured_fraction_full 0.939
_diffrn_reflns_point_group_measured_fraction_max 0.931
_diffrn_reflns_theta_full 67.500
_diffrn_reflns_theta_max 67.913
_diffrn_reflns_theta_min 2.967
_diffrn_source 'sealed tube'
_exptl_absorpt_coefficient_mu 9.917
_exptl_absorpt_correction_T_max 0.7530
_exptl_absorpt_correction_T_min 0.5488
_exptl_absorpt_correction_type multi-scan
_exptl_absorpt_process_details
;
SADABS-2012/1 (Bruker,2012) was used for absorption correction.
wR2(int) was 0.1131 before and 0.0417 after correction.
The Ratio of minimum to maximum transmission is 0.7288.
The \l/2 correction factor is 0.0015.
;
_exptl_crystal_colour blue
_exptl_crystal_colour_primary blue
_exptl_crystal_density_diffrn 1.589
_exptl_crystal_description prism
_exptl_crystal_F_000 2832
_exptl_crystal_size_max 0.35
_exptl_crystal_size_mid 0.26
_exptl_crystal_size_min 0.18
_refine_diff_density_max 2.912
_refine_diff_density_min -1.675
_refine_diff_density_rms 0.157
_refine_ls_extinction_method none
_refine_ls_goodness_of_fit_ref 1.040
_refine_ls_hydrogen_treatment constr
_refine_ls_matrix_type full
_refine_ls_number_parameters 1243
_refine_ls_number_reflns 19955
_refine_ls_number_restraints 204
_refine_ls_restrained_S_all 1.063
_refine_ls_R_factor_all 0.0703
_refine_ls_R_factor_gt 0.0677
_refine_ls_shift/su_max 0.001
_refine_ls_shift/su_mean 0.001
_refine_ls_structure_factor_coef Fsqd
_refine_ls_weighting_details 'w=1/[\s^2^(Fo^2^)+(0.0300P)^2^+80.0000P] where P=(Fo^2^+2Fc^2^)/3'
_refine_ls_weighting_scheme calc
_refine_ls_wR_factor_gt 0.1524
_refine_ls_wR_factor_ref 0.1540
_reflns_Friedel_coverage 0.000
_reflns_number_gt 18912
_reflns_number_total 19955
_reflns_threshold_expression 'I > 2\s(I)'
_cod_data_source_file c7dt02017a2.cif
_cod_data_source_block a_CCDC1
_cod_original_formula_sum 'C90.50 H106.50 Cs3 Cu4 N5.50 Na O31.50 S Si12'
_cod_database_code 7044097
_shelxl_version_number 2014-3
_shelx_space_group_comment
;
The symmetry employed for this shelxl refinement is uniquely defined
by the following loop, which should always be used as a source of
symmetry information in preference to the above space-group names.
They are only intended as comments.
;
_olex2_refinement_description
;
1. Fixed Uiso
 At 1.2 times of:
  All C(H) groups
 At 1.5 times of:
  All C(H,H,H) groups, All O(H,H) groups
2. Restrained distances
 C03W-C03P
 2.5 with sigma of 0.02
 N02C-C16 = N02C-C03Y
 1.5 with sigma of 0.02
 C16-C045
 2.5 with sigma of 0.02
 N1-C0AA = N1-C1AA
 1.45 with sigma of 0.02
 O6-C0AA = O4-C1AA
 1.2 with sigma of 0.02
3. Restrained planarity
 C16, N02C, C03Y, C045, O02O
 with sigma of 0.1
 C03P, O026, C03W, N025, C04F
 with sigma of 0.1
4. Uiso/Uaniso restraints and constraints
Uanis(Na1B) \\sim Ueq, Uanis(Na1A) \\sim Ueq: with sigma of 0.002 and sigma for
terminal atoms of 0.002
Uanis(C03K) \\sim Ueq, Uanis(C03V) \\sim Ueq: with sigma of 0.005 and sigma for
terminal atoms of 0.01
Uanis(C03Y) \\sim Ueq: with sigma of 0.005 and sigma for terminal atoms of 0.01
Uanis(C03I) \\sim Ueq, Uanis(C03R) \\sim Ueq: with sigma of 0.005 and sigma for
terminal atoms of 0.01
Uanis(O01T) \\sim Ueq: with sigma of 0.005 and sigma for terminal atoms of 0.005
Uanis(N02C) \\sim Ueq, Uanis(O02O) \\sim Ueq, Uanis(C03C) \\sim Ueq,
Uanis(C03E) \\sim Ueq, Uanis(C04B) \\sim Ueq: with sigma of 0.006 and sigma for
terminal atoms of 0.006
Uanis(Na1B) = Uanis(Na1A)
Uanis(C022) = Uanis(C03F) = Uanis(C03V) = Uanis(C048) = Uanis(C03H) =
Uanis(C03K)
Uanis(C02H) = Uanis(C032) = Uanis(C03J) = Uanis(C03G) = Uanis(C038)
Uiso(C11) = Uiso(C04A)
Uiso(C2) = Uiso(C1)
Uiso(C3) = Uiso(C8)
Uiso(C9) = Uiso(C17)
Uiso(C036) = Uiso(C2AA)
Uanis(C01L) = Uanis(C041) = Uanis(C03S) = Uanis(C02F) = Uanis(C03N) =
Uanis(C039)
Uanis(C02Y) = Uanis(C03U) = Uanis(C02Z)
Uanis(C041) = Uanis(C03S) = Uanis(C02F) = Uanis(C03N) = Uanis(C039) =
Uanis(C01L)
Uanis(N01I) = Uanis(C040) = Uanis(C044) = Uanis(C037)
5. Rigid body (RIGU) restrains
 C04B, N01S, C03L, C035, O01D
 with sigma for 1-2 distances of 0.004 and sigma for 1-3 distances of 0.004
 O01T, C04D, N03B, C04C, C047
 with sigma for 1-2 distances of 0.004 and sigma for 1-3 distances of 0.004
 O02O, C045, N02C, C03Y, C16
 with sigma for 1-2 distances of 0.004 and sigma for 1-3 distances of 0.004
 O026, C03W, C03P, N025, C04F
 with sigma for 1-2 distances of 0.004 and sigma for 1-3 distances of 0.004
 C040, N01I, C044, C037
 with sigma for 1-2 distances of 0.004 and sigma for 1-3 distances of 0.004
6. Others
 Fixed Sof: Na1A(0.5) C11(0.5) H11(0.5) C2(0.5) H2(0.5) C8(0.5) H8(0.5)
 C9(0.5) H9(0.5) C2AA(0.5) H2AA(0.5) C04A(0.5) H04A(0.5) C036(0.5) H036(0.5)
 O01T(0.5) N025(0.5) O026(0.5) N03B(0.5) C03P(0.5) H03O(0.5) H03P(0.5)
 H03Q(0.5) C03W(0.5) H03Y(0.5) C047(0.5) H04H(0.5) H04I(0.5) H04J(0.5)
 C04C(0.5) H04K(0.5) H04L(0.5) H04M(0.5) C04D(0.5) H04N(0.5) C04F(0.5)
 H04O(0.5) H04P(0.5) H04Q(0.5) Na1B(0.5) N1(0.5) C0AA(0.5) H0AB(0.5) H0AC(0.25)
 H0AD(0.25) O4(0.25) O6(0.25) C1AA(0.5) H1AA(0.25) H1AB(0.25) H1AC(0.25)
 H1AD(0.25) C15(0.5) H15A(0.5) H15B(0.5) H15C(0.5) C1(0.5) H1(0.5) C3(0.5)
 H3(0.5) C17(0.5) H17(0.5)
7.a Rotating group:
 O01F(H01A,H01B)
7.b Me refined with riding coordinates:
 C0AA(H0AB,H0AC,H0AD), C1AA(H1AA,H1AB,H1AC)
7.c Aromatic/amide H refined with riding coordinates:
 C01K(H01K), C039(H039), C03N(H03N), C02F(H02F), C03S(H03S), C041(H041),
 C11(H11), C2(H2), C8(H8), C9(H9), C2AA(H2AA), C04A(H04A), C036(H036),
 C01V(H01V), C01W(H01W), C01X(H01X), C01Z(H01Z), C020(H020), C021(H021),
 C03F(H03F), C03V(H03V), C048(H048), C03H(H03H), C03K(H03K), C024(H024),
 C027(H027), C028(H028), C029(H029), C02A(H02A), C02B(H02B), C02D(H02D),
 C02E(H02E), C02G(H02G), C02H(H02H), C02I(H02I), C02K(H02L), C02L(H02M),
 C02M(H02N), C02N(H02O), C02P(H02P), C02Q(H02Q), C02R(H02R), C02S(H02S),
 C02T(H02T), C02V(H02X), C02W(H02Y), C02X(H02Z), C02Y(H02), C02Z(H0AA),
 C031(H031), C032(H032), C033(H033), C034(H034), C035(H035), C037(H037),
 C038(H038), C03A(H03A), C03C(H03C), C03D(H03D), C03E(H03E), C03G(H03G),
 C03I(H03I), C03J(H03J), C03R(H03W), C03U(H03X), C03W(H03Y), C045(H045),
 C04D(H04N), C1AA(H1AD), C1(H1), C3(H3), C17(H17)
7.d Fitted hexagon refined as free rotating group:
 C01L(C039,C03N,C02F,C03S,C041), C01M(C11,C2,C8,C9,C2AA), C022(C03F,C03V,C048,
 C03H,C03K)
7.e Idealised Me refined as rotating group:
 C02J(H02C,H02J,H02K), C02U(H02U,H02V,H02W), C03L(H03,H,HA), C03O(H03B,H03L,
 H03M), C03P(H03O,H03P,H03Q), C03Q(H03R,H03T,H03U), C03Y(H03Z,HB,HC), C040(H04B,
 H04C,H04D), C044(H04E,H04F,H04G), C047(H04H,H04I,H04J), C04B(H04R,H04S,H04T),
 C04C(H04K,H04L,H04M), C04F(H04O,H04P,H04Q), C16(H16A,H16B,H16C), C15(H15A,H15B,
 H15C)
;
_olex2_submission_special_instructions 'No special instructions were received'

loop_
_space_group_symop_operation_xyz
'x, y, z'
'-x, -y, -z'

loop_
_atom_site_label
_atom_site_type_symbol
_atom_site_fract_x
_atom_site_fract_y
_atom_site_fract_z
_atom_site_U_iso_or_equiv
_atom_site_adp_type
_atom_site_occupancy
_atom_site_site_symmetry_order
_atom_site_calc_flag
_atom_site_refinement_flags_posn
_atom_site_refinement_flags_adp
_atom_site_refinement_flags_occupancy
_atom_site_disorder_assembly
_atom_site_disorder_group
Cs00 Cs 0.28293(3) 1.03377(3) 0.77260(2) 0.03354(12) Uani 1 1 d . . . . .
Cs1 Cs -0.06655(3) 0.71964(3) 0.69382(2) 0.03650(12) Uani 1 1 d . . . . .
Cs2 Cs 0.25094(4) 0.32261(3) 0.78609(2) 0.03755(13) Uani 1 1 d . . . . .
Cu04 Cu 0.24371(7) 0.57451(6) 0.81013(4) 0.0268(2) Uani 1 1 d . . . . .
Cu05 Cu 0.25109(7) 0.77602(6) 0.80587(4) 0.0260(2) Uani 1 1 d . . . . .
Cu06 Cu 0.21397(7) 0.70973(6) 0.68878(4) 0.0251(2) Uani 1 1 d . . . . .
Cu07 Cu 0.41790(7) 0.69098(6) 0.71220(4) 0.0282(2) Uani 1 1 d . . . . .
Si00 Si 0.04728(14) 0.68665(12) 0.81321(7) 0.0268(4) Uani 1 1 d . . . . .
Si1 Si 0.33804(14) 0.88579(12) 0.67227(7) 0.0273(4) Uani 1 1 d . . . . .
Si2 Si 0.41736(14) 0.65059(13) 0.84711(7) 0.0293(4) Uani 1 1 d . . . . .
Si3 Si 0.05576(14) 0.88116(12) 0.78196(7) 0.0265(4) Uani 1 1 d . . . . .
Si4 Si 0.13185(14) 0.91232(12) 0.67648(7) 0.0266(4) Uani 1 1 d . . . . .
Si5 Si 0.04069(14) 0.50526(13) 0.79458(8) 0.0312(4) Uani 1 1 d . . . . .
Si6 Si 0.11838(15) 0.52209(13) 0.68851(8) 0.0324(4) Uani 1 1 d . . . . .
Si7 Si 0.32609(15) 0.52614(13) 0.68198(8) 0.0328(4) Uani 1 1 d . . . . .
Si8 Si 0.45518(16) 0.84142(13) 0.82321(8) 0.0349(5) Uani 1 1 d . . . . .
Si9 Si 0.44110(15) 0.46880(13) 0.83036(9) 0.0359(5) Uani 1 1 d . . . . .
Si10 Si 0.51534(15) 0.87632(13) 0.71550(8) 0.0352(5) Uani 1 1 d . . . . .
Si11 Si 0.50366(15) 0.48912(13) 0.72549(10) 0.0403(5) Uani 1 1 d . . . . .
S0K S 0.7174(2) 0.7150(2) 0.59832(13) 0.0781(9) Uani 1 1 d . . . . .
Na1A Na 0.6403(3) 0.6796(3) 0.71311(18) 0.0187(7) Uani 0.5 1 d . U P . .
O0M O 0.1623(3) 0.6828(3) 0.79988(18) 0.0285(10) Uani 1 1 d . . . . .
O0N O 0.3372(3) 0.6686(3) 0.81037(18) 0.0284(10) Uani 1 1 d . . . . .
O0O O 0.3132(3) 0.6163(3) 0.70415(19) 0.0307(11) Uani 1 1 d . . . . .
O0P O 0.3173(3) 0.7836(3) 0.70003(17) 0.0258(10) Uani 1 1 d . . . . .
O00Q O -0.0010(3) 0.6087(3) 0.79251(18) 0.0293(11) Uani 1 1 d . . . . .
O00R O 0.0063(3) 0.7830(3) 0.78628(17) 0.0270(10) Uani 1 1 d . . . . .
O00S O 0.1315(3) 0.8104(3) 0.67136(18) 0.0288(10) Uani 1 1 d . . . . .
O00T O 0.2405(4) 0.9465(3) 0.67902(18) 0.0296(11) Uani 1 1 d . . . . .
O00U O 0.3302(4) 0.4776(3) 0.82581(19) 0.0327(11) Uani 1 1 d . . . . .
O00V O 0.1556(3) 0.8701(3) 0.80219(18) 0.0295(11) Uani 1 1 d . . . . .
O0W O 0.5170(4) 0.7753(3) 0.7090(2) 0.0347(12) Uani 1 1 d . . . . .
O00X O 0.3432(4) 0.8505(3) 0.8211(2) 0.0368(12) Uani 1 1 d . . . . .
O00Y O 0.2249(4) 0.4729(3) 0.69311(19) 0.0333(11) Uani 1 1 d . . . . .
O00Z O 0.4837(4) 0.5634(3) 0.8384(2) 0.0344(12) Uani 1 1 d . . . . .
O010 O 0.4188(4) 0.9293(3) 0.6970(2) 0.0350(12) Uani 1 1 d . . . . .
O011 O 0.4885(4) 0.7356(3) 0.83801(19) 0.0327(11) Uani 1 1 d . . . . .
O012 O 0.0633(4) 0.9310(3) 0.72491(18) 0.0316(11) Uani 1 1 d . . . . .
O014 O 0.4050(4) 0.4588(3) 0.7087(2) 0.0394(13) Uani 1 1 d . . . . .
O15 O 0.5107(4) 0.5949(3) 0.7164(2) 0.0412(13) Uani 1 1 d . . . . .
O016 O 0.1266(4) 0.6278(3) 0.6753(2) 0.0353(12) Uani 1 1 d . . . . .
O017 O 0.0496(4) 0.4860(4) 0.7394(2) 0.0397(13) Uani 1 1 d . . . . .
O018 O 0.5047(4) 0.4417(3) 0.7822(2) 0.0420(14) Uani 1 1 d . . . . .
O019 O 0.1395(4) 0.4929(3) 0.8162(2) 0.0356(12) Uani 1 1 d . . . . .
O01A O 0.5171(4) 0.8855(3) 0.7717(2) 0.0419(13) Uani 1 1 d . . . . .
O01B O 0.4163(5) 0.1981(4) 0.7481(3) 0.064(2) Uani 1 1 d . . . . .
O01C O 0.1358(5) 1.1898(4) 0.7474(3) 0.069(2) Uani 1 1 d . . . . .
O01D O 0.3236(6) 0.2563(6) 0.5259(3) 0.078(2) Uani 1 1 d . U . . .
O01E O 0.7522(5) 0.7000(6) 0.6479(3) 0.073(2) Uani 1 1 d . . . . .
O01F O 0.1852(5) 0.3698(5) 0.8966(2) 0.0645(19) Uani 1 1 d . . . . .
H01A H 0.1284 0.3502 0.9165 0.097 Uiso 1 1 d GR . . . .
H01B H 0.2210 0.4036 0.9119 0.097 Uiso 1 1 d GR . . . .
N01G N -0.0165(6) 1.1875(5) 0.7314(3) 0.0523(19) Uani 1 1 d . . . . .
C01H C -0.0334(6) 0.9501(5) 0.8146(3) 0.0331(16) Uani 1 1 d . . . . .
N01I N 0.5731(8) 0.1851(7) 0.7542(5) 0.089(2) Uani 1 1 d . U . . .
C01J C 0.0692(6) 0.4729(5) 0.6426(3) 0.0382(18) Uani 1 1 d . . . . .
C01K C 0.7118(6) 0.9262(6) 0.6967(3) 0.044(2) Uani 1 1 d . . . . .
H01K H 0.7183 0.8842 0.7257 0.053 Uiso 1 1 calc R . . . .
C01L C 0.0059(8) 0.6729(5) 0.88060(19) 0.0927(19) Uani 1 1 d . . . . .
C039 C -0.0236(8) 0.5893(4) 0.9071(2) 0.0927(19) Uani 1 1 d G . . . .
H039 H -0.0208 0.5389 0.8916 0.111 Uiso 1 1 calc R . . . .
C03N C -0.0571(8) 0.5793(4) 0.9562(2) 0.0927(19) Uani 1 1 d G . . . .
H03N H -0.0772 0.5222 0.9743 0.111 Uiso 1 1 calc R . . . .
C02F C -0.0611(8) 0.6530(5) 0.97884(19) 0.0927(19) Uani 1 1 d G . . . .
H02F H -0.0840 0.6462 1.0124 0.111 Uiso 1 1 calc R . . . .
C03S C -0.0316(8) 0.7365(4) 0.9523(2) 0.0927(19) Uani 1 1 d G . . . .
H03S H -0.0343 0.7869 0.9678 0.111 Uiso 1 1 calc R . . . .
C041 C 0.0019(8) 0.7465(4) 0.9032(2) 0.0927(19) Uani 1 1 d G . . . .
H041 H 0.0221 0.8036 0.8851 0.111 Uiso 1 1 calc R . . . .
C01M C 0.4922(6) 0.9026(5) 0.8710(3) 0.054(3) Uani 1 1 d . . . . .
C11 C 0.5867(5) 0.8997(7) 0.8804(4) 0.049(3) Uiso 0.5 1 d G . P A 1
H11 H 0.6353 0.8735 0.8606 0.059 Uiso 0.5 1 calc R . P A 1
C2 C 0.6100(6) 0.9351(9) 0.9189(4) 0.049(3) Uiso 0.5 1 d G . P A 1
H2 H 0.6746 0.9331 0.9254 0.059 Uiso 0.5 1 calc R . P A 1
C8 C 0.5389(9) 0.9734(9) 0.9479(4) 0.052(3) Uiso 0.5 1 d G . P A 1
H8 H 0.5549 0.9975 0.9742 0.063 Uiso 0.5 1 calc R . P A 1
C9 C 0.4444(8) 0.9762(9) 0.9384(4) 0.067(4) Uiso 0.5 1 d G . P A 1
H9 H 0.3958 1.0024 0.9583 0.081 Uiso 0.5 1 calc R . P A 1
C2AA C 0.4211(5) 0.9408(8) 0.9000(4) 0.056(3) Uiso 0.5 1 d G . P A 1
H2AA H 0.3565 0.9428 0.8935 0.067 Uiso 0.5 1 calc R . P A 1
C04A C 0.5074(13) 0.9995(13) 0.8509(7) 0.049(3) Uiso 0.5 1 d . . P A 2
H04A H 0.4962 1.0258 0.8189 0.059 Uiso 0.5 1 calc R . P A 2
C036 C 0.5378(15) 0.8654(14) 0.9044(7) 0.056(3) Uiso 0.5 1 d . . P A 2
H036 H 0.5504 0.8026 0.9087 0.067 Uiso 0.5 1 calc R . P A 2
C01N C -0.0541(6) 0.4274(5) 0.8295(3) 0.0397(18) Uani 1 1 d . . . . .
C01O C 0.0877(6) 0.9892(5) 0.6242(3) 0.0371(18) Uani 1 1 d . . . . .
C01P C 0.3587(6) 0.6282(6) 0.9112(3) 0.0413(19) Uani 1 1 d . . . . .
C01R C 0.3789(6) 0.8953(5) 0.6065(3) 0.0391(18) Uani 1 1 d . . . . .
N01S N 0.3433(7) 0.2414(7) 0.6035(3) 0.068(2) Uani 1 1 d . U . . .
O01T O 0.7423(7) 0.6667(8) 0.7682(4) 0.041(2) Uani 0.5 1 d . U P . .
C01U C 0.6220(6) 0.9387(6) 0.6804(4) 0.049(2) Uani 1 1 d . . . . .
C01V C 0.7019(6) 0.4490(7) 0.6993(4) 0.056(3) Uani 1 1 d . . . . .
H01V H 0.7133 0.4772 0.7250 0.067 Uiso 1 1 calc R . . . .
C01W C 0.4552(7) 0.8430(6) 0.5891(3) 0.047(2) Uani 1 1 d . . . . .
H01W H 0.4877 0.8024 0.6117 0.057 Uiso 1 1 calc R . . . .
C01X C -0.1292(6) 0.9518(7) 0.8074(3) 0.049(2) Uani 1 1 d . . . . .
H01X H -0.1477 0.9199 0.7845 0.059 Uiso 1 1 calc R . . . .
C01Y C 0.3658(7) 0.5482(6) 0.6160(3) 0.047(2) Uani 1 1 d . . . . .
C01Z C -0.0439(7) 0.3664(7) 0.8709(4) 0.062(3) Uani 1 1 d . . . . .
H01Z H 0.0150 0.3634 0.8840 0.075 Uiso 1 1 calc R . . . .
C020 C 0.4111(8) 0.6096(7) 0.9503(3) 0.059(3) Uani 1 1 d . . . . .
H020 H 0.4792 0.6112 0.9439 0.071 Uiso 1 1 calc R . . . .
C021 C 0.0324(8) 0.5239(7) 0.6029(4) 0.060(3) Uani 1 1 d . . . . .
H021 H 0.0264 0.5872 0.6001 0.072 Uiso 1 1 calc R . . . .
C022 C 0.4621(7) 0.3785(6) 0.8859(3) 0.0976(18) Uani 1 1 d . . . . .
C03F C 0.4072(6) 0.3833(5) 0.9299(4) 0.0976(18) Uani 1 1 d G . . . .
H03F H 0.3609 0.4302 0.9319 0.117 Uiso 1 1 calc R . . . .
C03V C 0.4199(7) 0.3197(6) 0.9710(3) 0.0976(18) Uani 1 1 d G U . . .
H03V H 0.3823 0.3230 1.0011 0.117 Uiso 1 1 calc R . . . .
C048 C 0.4876(7) 0.2512(6) 0.9681(3) 0.0976(18) Uani 1 1 d G . . . .
H048 H 0.4963 0.2077 0.9962 0.117 Uiso 1 1 calc R . . . .
C03H C 0.5425(6) 0.2463(5) 0.9240(4) 0.0976(18) Uani 1 1 d G . . . .
H03H H 0.5888 0.1995 0.9220 0.117 Uiso 1 1 calc R . . . .
C03K C 0.5298(7) 0.3099(6) 0.8829(3) 0.0976(18) Uani 1 1 d G U . . .
H03K H 0.5674 0.3066 0.8528 0.117 Uiso 1 1 calc R . . . .
C023 C 0.6068(6) 0.4405(6) 0.6903(4) 0.052(2) Uani 1 1 d . . . . .
C024 C 0.3687(10) 0.5889(8) 0.9979(4) 0.071(3) Uani 1 1 d . . . . .
H024 H 0.4073 0.5765 1.0234 0.085 Uiso 1 1 calc R . . . .
N025 N 0.2186(10) 0.1420(8) 0.9304(5) 0.037(3) Uani 0.5 1 d . U P . .
O026 O 0.2757(11) 0.1380(7) 0.8558(4) 0.055(4) Uani 0.5 1 d . U P . .
C027 C 0.3333(8) 0.9538(7) 0.5713(3) 0.064(3) Uani 1 1 d . . . . .
H027 H 0.2809 0.9900 0.5815 0.077 Uiso 1 1 calc R . . . .
C028 C -0.1433(7) 0.4303(8) 0.8128(4) 0.062(3) Uani 1 1 d . . . . .
H028 H -0.1527 0.4712 0.7839 0.075 Uiso 1 1 calc R . . . .
C029 C 0.4504(8) 0.5953(7) 0.5959(4) 0.063(3) Uani 1 1 d . . . . .
H029 H 0.4871 0.6173 0.6167 0.075 Uiso 1 1 calc R . . . .
C02A C 0.7917(7) 0.9734(7) 0.6718(4) 0.059(3) Uani 1 1 d . . . . .
H02A H 0.8520 0.9637 0.6836 0.071 Uiso 1 1 calc R . . . .
C02B C 0.7800(7) 0.4165(8) 0.6710(5) 0.074(4) Uani 1 1 d . . . . .
H02B H 0.8435 0.4238 0.6772 0.089 Uiso 1 1 calc R . . . .
N02C N 0.1498(10) 0.7535(8) 0.5389(4) 0.113(4) Uani 1 1 d D U . . .
C02D C -0.0102(8) 1.0009(9) 0.8468(5) 0.076(4) Uani 1 1 d . . . . .
H02D H 0.0546 1.0025 0.8524 0.092 Uiso 1 1 calc R . . . .
C02E C -0.1981(7) 0.9986(8) 0.8326(4) 0.065(3) Uani 1 1 d . . . . .
H02E H -0.2634 0.9971 0.8277 0.078 Uiso 1 1 calc R . . . .
C02G C 0.0694(8) 1.1586(6) 0.7327(5) 0.069(4) Uani 1 1 d . . . . .
H02G H 0.0840 1.1050 0.7205 0.083 Uiso 1 1 calc R . . . .
C02H C 0.1211(10) 1.0758(9) 0.6067(4) 0.0800(16) Uani 1 1 d . . . . .
H02H H 0.1652 1.0993 0.6234 0.096 Uiso 1 1 calc R . . . .
C02I C -0.2028(8) 0.3132(7) 0.8773(4) 0.066(3) Uani 1 1 d . . . . .
H02I H -0.2525 0.2731 0.8932 0.079 Uiso 1 1 calc R . . . .
C02J C -0.0825(8) 1.1470(8) 0.7070(5) 0.075(3) Uani 1 1 d . . . . .
H02C H -0.0469 1.1070 0.6874 0.112 Uiso 1 1 calc GR . . . .
H02J H -0.1149 1.1942 0.6860 0.112 Uiso 1 1 calc GR . . . .
H02K H -0.1304 1.1124 0.7312 0.112 Uiso 1 1 calc GR . . . .
C02K C 0.4845(8) 0.8489(8) 0.5401(4) 0.066(3) Uani 1 1 d . . . . .
H02L H 0.5363 0.8127 0.5293 0.079 Uiso 1 1 calc R . . . .
C02L C 0.4284(11) 0.5788(9) 0.5159(4) 0.082(4) Uani 1 1 d . . . . .
H02M H 0.4494 0.5893 0.4820 0.098 Uiso 1 1 calc R . . . .
C02M C 0.3146(8) 0.5174(8) 0.5833(4) 0.064(3) Uani 1 1 d . . . . .
H02N H 0.2570 0.4852 0.5955 0.077 Uiso 1 1 calc R . . . .
C02N C 0.6163(9) 0.9998(8) 0.6377(5) 0.084(4) Uani 1 1 d . . . . .
H02O H 0.5561 1.0094 0.6258 0.101 Uiso 1 1 calc R . . . .
O02O O 0.0022(10) 0.7531(9) 0.5683(5) 0.134(4) Uani 1 1 d . U . . .
C02P C -0.1182(8) 0.3083(8) 0.8945(4) 0.071(3) Uani 1 1 d . . . . .
H02P H -0.1087 0.2655 0.9228 0.085 Uiso 1 1 calc R . . . .
C02Q C 0.4821(10) 0.6107(8) 0.5463(5) 0.078(4) Uani 1 1 d . . . . .
H02Q H 0.5396 0.6425 0.5335 0.093 Uiso 1 1 calc R . . . .
C02R C 0.0422(9) 0.3394(7) 0.6109(4) 0.067(3) Uani 1 1 d . . . . .
H02R H 0.0427 0.2758 0.6148 0.081 Uiso 1 1 calc R . . . .
C02S C 0.4377(10) 0.9082(10) 0.5067(4) 0.088(4) Uani 1 1 d . . . . .
H02S H 0.4578 0.9129 0.4730 0.105 Uiso 1 1 calc R . . . .
C02T C 0.0686(8) 0.3802(6) 0.6466(4) 0.055(2) Uani 1 1 d . . . . .
H02T H 0.0872 0.3433 0.6749 0.066 Uiso 1 1 calc R . . . .
C02U C -0.0548(9) 1.2518(8) 0.7609(5) 0.075(3) Uani 1 1 d . . . . .
H02U H -0.1085 1.2250 0.7844 0.113 Uiso 1 1 calc GR . . . .
H02V H -0.0774 1.3056 0.7401 0.113 Uiso 1 1 calc GR . . . .
H02W H -0.0046 1.2682 0.7781 0.113 Uiso 1 1 calc GR . . . .
C02V C -0.1719(8) 1.0472(8) 0.8647(4) 0.069(3) Uani 1 1 d . . . . .
H02X H -0.2190 1.0792 0.8823 0.083 Uiso 1 1 calc R . . . .
C02W C 0.0041(10) 0.4834(9) 0.5672(4) 0.078(4) Uani 1 1 d . . . . .
H02Y H -0.0230 0.5191 0.5409 0.094 Uiso 1 1 calc R . . . .
C02X C 0.3453(10) 0.5324(9) 0.5340(4) 0.080(4) Uani 1 1 d . . . . .
H02Z H 0.3092 0.5108 0.5128 0.096 Uiso 1 1 calc R . . . .
C02Y C 0.2722(10) 0.5863(11) 1.0081(4) 0.088(2) Uani 1 1 d . . . . .
H02 H 0.2429 0.5682 1.0406 0.105 Uiso 1 1 calc R . . . .
C02Z C 0.2598(9) 0.6299(11) 0.9229(4) 0.088(2) Uani 1 1 d . . . . .
H0AA H 0.2210 0.6450 0.8976 0.105 Uiso 1 1 calc R . . . .
C031 C 0.0150(10) 0.3925(9) 0.5695(5) 0.079(4) Uani 1 1 d . . . . .
H031 H 0.0040 0.3664 0.5430 0.095 Uiso 1 1 calc R . . . .
C032 C 0.0916(10) 1.1298(9) 0.5650(4) 0.0800(16) Uani 1 1 d . . . . .
H032 H 0.1177 1.1880 0.5534 0.096 Uiso 1 1 calc R . . . .
C033 C 0.3626(10) 0.9598(10) 0.5226(4) 0.089(5) Uani 1 1 d . . . . .
H033 H 0.3306 1.0000 0.4997 0.107 Uiso 1 1 calc R . . . .
C034 C -0.2181(8) 0.3760(9) 0.8367(5) 0.075(3) Uani 1 1 d . . . . .
H034 H -0.2790 0.3816 0.8254 0.090 Uiso 1 1 calc R . . . .
C035 C 0.3062(10) 0.2747(9) 0.5644(4) 0.078(3) Uani 1 1 d . U . . .
H035 H 0.2586 0.3201 0.5674 0.094 Uiso 1 1 calc R . . . .
C037 C 0.4942(10) 0.2187(8) 0.7579(6) 0.089(2) Uani 1 1 d . U . . .
H037 H 0.4913 0.2718 0.7710 0.107 Uiso 1 1 calc R . . . .
C038 C 0.0218(10) 0.9608(9) 0.5985(4) 0.0800(16) Uani 1 1 d . . . . .
H038 H -0.0033 0.9020 0.6087 0.096 Uiso 1 1 calc R . . . .
C03A C 0.7650(9) 0.3749(10) 0.6348(6) 0.091(4) Uani 1 1 d . . . . .
H03A H 0.8182 0.3517 0.6163 0.109 Uiso 1 1 calc R . . . .
N03B N 0.7254(9) 0.6566(12) 0.8484(5) 0.049(3) Uani 0.5 1 d . U P . .
C03C C -0.0785(10) 1.0491(9) 0.8710(5) 0.080(3) Uani 1 1 d . U . . .
H03C H -0.0599 1.0841 0.8924 0.096 Uiso 1 1 calc R . . . .
C03D C 0.7829(10) 1.0347(10) 0.6294(5) 0.099(5) Uani 1 1 d . . . . .
H03D H 0.8370 1.0682 0.6125 0.119 Uiso 1 1 calc R . . . .
C03E C 0.6950(10) 1.0475(10) 0.6114(5) 0.092(4) Uani 1 1 d . U . . .
H03E H 0.6891 1.0879 0.5818 0.111 Uiso 1 1 calc R . . . .
C03G C -0.0087(10) 1.0171(9) 0.5579(4) 0.0800(16) Uani 1 1 d . . . . .
H03G H -0.0555 0.9974 0.5413 0.096 Uiso 1 1 calc R . . . .
C03I C 0.5958(11) 0.3991(10) 0.6518(5) 0.091(4) Uani 1 1 d . U . . .
H03I H 0.5333 0.3932 0.6439 0.109 Uiso 1 1 calc R . . . .
C03J C 0.0301(10) 1.1016(9) 0.5424(4) 0.0800(16) Uani 1 1 d . . . . .
H03J H 0.0108 1.1394 0.5145 0.096 Uiso 1 1 calc R . . . .
C03L C 0.3141(12) 0.2744(12) 0.6497(5) 0.107(5) Uani 1 1 d . U . . .
H03 H 0.3681 0.3052 0.6575 0.160 Uiso 1 1 calc GR . . . .
H H 0.2954 0.2235 0.6759 0.160 Uiso 1 1 calc GR . . . .
HA H 0.2597 0.3163 0.6459 0.160 Uiso 1 1 calc GR . . . .
C03O C 0.7861(14) 0.6426(11) 0.5684(7) 0.125(6) Uani 1 1 d . . . . .
H03B H 0.8541 0.6539 0.5686 0.187 Uiso 1 1 calc GR . . . .
H03L H 0.7723 0.6517 0.5349 0.187 Uiso 1 1 calc GR . . . .
H03M H 0.7713 0.5806 0.5846 0.187 Uiso 1 1 calc GR . . . .
C03P C 0.1174(12) 0.1616(13) 0.9211(8) 0.058(4) Uani 0.5 1 d D U P . .
H03O H 0.1011 0.2241 0.9234 0.087 Uiso 0.5 1 calc GR . P . .
H03P H 0.0742 0.1215 0.9452 0.087 Uiso 0.5 1 calc GR . P . .
H03Q H 0.1104 0.1522 0.8886 0.087 Uiso 0.5 1 calc GR . P . .
C03Q C 0.7661(12) 0.8186(9) 0.5670(5) 0.096(4) Uani 1 1 d . . . . .
H03R H 0.7422 0.8662 0.5846 0.144 Uiso 1 1 calc GR . . . .
H03T H 0.7470 0.8321 0.5344 0.144 Uiso 1 1 calc GR . . . .
H03U H 0.8362 0.8152 0.5645 0.144 Uiso 1 1 calc GR . . . .
C03R C 0.6750(14) 0.3657(13) 0.6244(7) 0.121(6) Uani 1 1 d . U . . .
H03W H 0.6655 0.3368 0.5986 0.145 Uiso 1 1 calc R . . . .
C03U C 0.2156(10) 0.6100(11) 0.9710(4) 0.088(2) Uani 1 1 d . . . . .
H03X H 0.1477 0.6127 0.9782 0.105 Uiso 1 1 calc R . . . .
C03W C 0.2873(13) 0.1344(10) 0.8977(6) 0.060(5) Uani 0.5 1 d D U P . .
H03Y H 0.3504 0.1256 0.9062 0.072 Uiso 0.5 1 calc R . P . .
C03Y C 0.2502(12) 0.7654(13) 0.5412(7) 0.136(6) Uani 1 1 d D U . . .
H03Z H 0.2842 0.7821 0.5082 0.204 Uiso 1 1 calc GR . . . .
HB H 0.2773 0.7092 0.5575 0.204 Uiso 1 1 calc GR . . . .
HC H 0.2571 0.8130 0.5592 0.204 Uiso 1 1 calc GR . . . .
C040 C 0.6628(9) 0.2248(8) 0.7668(6) 0.089(2) Uani 1 1 d . U . . .
H04B H 0.7064 0.2457 0.7370 0.133 Uiso 1 1 calc GR . . . .
H04C H 0.6951 0.1787 0.7884 0.133 Uiso 1 1 calc GR . . . .
H04D H 0.6441 0.2754 0.7829 0.133 Uiso 1 1 calc GR . . . .
C044 C 0.5964(9) 0.1222(8) 0.7259(6) 0.089(2) Uani 1 1 d . U . . .
H04E H 0.6021 0.0631 0.7465 0.133 Uiso 1 1 calc GR . . . .
H04F H 0.6576 0.1377 0.7054 0.133 Uiso 1 1 calc GR . . . .
H04G H 0.5461 0.1209 0.7053 0.133 Uiso 1 1 calc GR . . . .
C045 C 0.0834(16) 0.7832(17) 0.5732(8) 0.178(11) Uani 1 1 d D U . . .
H045 H 0.0956 0.8186 0.5958 0.213 Uiso 1 1 calc R . . . .
C047 C 0.7574(15) 0.7355(16) 0.8400(9) 0.070(5) Uani 0.5 1 d . U P . .
H04H H 0.7043 0.7779 0.8447 0.105 Uiso 0.5 1 calc GR . P . .
H04I H 0.7891 0.7502 0.8065 0.105 Uiso 0.5 1 calc GR . P . .
H04J H 0.8037 0.7397 0.8622 0.105 Uiso 0.5 1 calc GR . P . .
C04B C 0.4093(13) 0.1703(12) 0.6053(7) 0.121(5) Uani 1 1 d . U . . .
H04R H 0.4038 0.1382 0.5790 0.182 Uiso 1 1 calc GR . . . .
H04S H 0.3963 0.1290 0.6366 0.182 Uiso 1 1 calc GR . . . .
H04T H 0.4744 0.1937 0.6016 0.182 Uiso 1 1 calc GR . . . .
C04C C 0.6876(17) 0.6072(18) 0.8888(8) 0.074(6) Uani 0.5 1 d . U P . .
H04K H 0.7349 0.5963 0.9117 0.111 Uiso 0.5 1 calc GR . P . .
H04L H 0.6679 0.5498 0.8826 0.111 Uiso 0.5 1 calc GR . P . .
H04M H 0.6314 0.6384 0.9027 0.111 Uiso 0.5 1 calc GR . P . .
C04D C 0.7151(13) 0.6202(15) 0.8080(7) 0.056(4) Uani 0.5 1 d . U P . .
H04N H 0.6885 0.5625 0.8111 0.068 Uiso 0.5 1 calc R . P . .
C04F C 0.2269(19) 0.1443(19) 0.9790(8) 0.087(8) Uani 0.5 1 d . U P . .
H04O H 0.2254 0.2068 0.9834 0.131 Uiso 0.5 1 calc GR . P . .
H04P H 0.2877 0.1158 0.9873 0.131 Uiso 0.5 1 calc GR . P . .
H04Q H 0.1734 0.1118 1.0002 0.131 Uiso 0.5 1 calc GR . P . .
Na1B Na 0.6490(3) 0.6507(3) 0.74750(18) 0.0187(7) Uani 0.5 1 d . U P . .
C16 C 0.1407(8) 0.6952(6) 0.5145(4) 0.066(3) Uani 1 1 d D U . . .
H16A H 0.1737 0.7143 0.4816 0.099 Uiso 1 1 calc GR . . . .
H16B H 0.0725 0.6869 0.5133 0.099 Uiso 1 1 calc GR . . . .
H16C H 0.1688 0.6383 0.5296 0.099 Uiso 1 1 calc GR . . . .
N1 N 0.1961(9) 0.8846(9) 0.9660(5) 0.041(3) Uiso 0.5 1 d D . P C .
C0AA C 0.2589(14) 0.8563(14) 0.9981(6) 0.058(5) Uiso 0.5 1 d D . P . .
H0AB H 0.3170 0.8324 0.9815 0.087 Uiso 0.5 1 calc R . P B 2
H0AC H 0.2756 0.9070 1.0120 0.087 Uiso 0.25 1 calc R . P B 2
H0AD H 0.2293 0.8092 1.0240 0.087 Uiso 0.25 1 calc R . P B 2
O4 O 0.0694(18) 0.9269(17) 1.0104(8) 0.050(6) Uiso 0.25 1 d D . P C 2
O6 O 0.2643(15) 0.8712(14) 1.0361(7) 0.037(5) Uiso 0.25 1 d D . P D 1
C1AA C 0.1093(14) 0.9210(17) 0.9752(9) 0.080(7) Uiso 0.5 1 d D . P . .
H1AA H 0.0796 0.9351 0.9453 0.120 Uiso 0.25 1 calc R . P C 1
H1AB H 0.0692 0.8785 0.9995 0.120 Uiso 0.25 1 calc R . P C 1
H1AC H 0.1155 0.9762 0.9875 0.120 Uiso 0.25 1 calc R . P C 1
H1AD H 0.0783 0.9449 0.9477 0.096 Uiso 0.25 1 calc R . P C 2
C15 C 0.226(2) 0.888(2) 0.9151(10) 0.089(8) Uiso 0.5 1 d . . P . .
H15A H 0.2964 0.8823 0.9093 0.133 Uiso 0.5 1 calc GR . P C .
H15B H 0.2057 0.9447 0.8965 0.133 Uiso 0.5 1 calc GR . P . .
H15C H 0.1975 0.8378 0.9050 0.133 Uiso 0.5 1 calc GR . P . .
C1 C 0.5388(13) 1.0495(13) 0.8815(7) 0.049(3) Uiso 0.5 1 d . . P A 2
H1 H 0.5380 1.1132 0.8735 0.059 Uiso 0.5 1 calc R . P A 2
C3 C 0.5706(14) 1.0072(13) 0.9228(7) 0.052(3) Uiso 0.5 1 d . . P A 2
H3 H 0.5934 1.0415 0.9434 0.063 Uiso 0.5 1 calc R . P A 2
C17 C 0.5705(17) 0.9146(16) 0.9356(9) 0.067(4) Uiso 0.5 1 d . . P A 2
H17 H 0.5923 0.8851 0.9649 0.081 Uiso 0.5 1 calc R . P A 2

loop_
_atom_site_aniso_label
_atom_site_aniso_U_11
_atom_site_aniso_U_22
_atom_site_aniso_U_33
_atom_site_aniso_U_23
_atom_site_aniso_U_13
_atom_site_aniso_U_12
Cs00 0.0390(3) 0.0180(2) 0.0452(3) -0.00816(18) -0.0088(2) 0.00313(17)
Cs1 0.0284(2) 0.0360(3) 0.0439(3) -0.0035(2) -0.00830(19) 0.00403(18)
Cs2 0.0415(3) 0.0193(2) 0.0546(3) -0.00968(19) -0.0128(2) 0.00233(18)
Cu04 0.0265(5) 0.0168(5) 0.0371(6) -0.0026(4) -0.0086(4) 0.0008(4)
Cu05 0.0294(5) 0.0176(5) 0.0327(5) -0.0063(4) -0.0086(4) 0.0026(4)
Cu06 0.0254(5) 0.0161(4) 0.0351(5) -0.0084(4) -0.0046(4) 0.0042(4)
Cu07 0.0231(5) 0.0157(5) 0.0449(6) -0.0042(4) -0.0039(4) 0.0022(4)
Si00 0.0272(9) 0.0220(9) 0.0305(10) -0.0043(7) -0.0029(8) 0.0027(7)
Si1 0.0307(10) 0.0162(8) 0.0331(10) -0.0016(7) -0.0025(8) 0.0016(7)
Si2 0.0308(10) 0.0225(9) 0.0352(10) -0.0015(8) -0.0119(8) -0.0005(8)
Si3 0.0281(9) 0.0217(9) 0.0296(10) -0.0079(7) -0.0007(8) 0.0060(7)
Si4 0.0317(10) 0.0192(9) 0.0276(9) -0.0037(7) -0.0026(8) 0.0082(7)
Si5 0.0265(10) 0.0215(9) 0.0461(12) -0.0070(8) -0.0062(9) -0.0001(7)
Si6 0.0320(10) 0.0214(9) 0.0483(12) -0.0148(9) -0.0108(9) 0.0030(8)
Si7 0.0301(10) 0.0203(9) 0.0499(12) -0.0146(9) -0.0025(9) 0.0061(8)
Si8 0.0376(11) 0.0217(9) 0.0496(12) -0.0071(9) -0.0201(10) -0.0006(8)
Si9 0.0310(10) 0.0170(9) 0.0594(14) 0.0010(9) -0.0178(10) 0.0019(8)
Si10 0.0329(11) 0.0199(9) 0.0510(13) 0.0023(9) -0.0103(9) -0.0060(8)
Si11 0.0259(10) 0.0208(10) 0.0738(16) -0.0107(10) -0.0048(10) 0.0074(8)
S0K 0.0685(18) 0.0664(17) 0.107(2) -0.0108(16) -0.0467(18) 0.0009(14)
Na1A 0.0116(11) 0.0155(12) 0.0294(12) -0.0032(10) -0.0039(10) -0.0047(9)
O0M 0.025(2) 0.019(2) 0.042(3) -0.006(2) -0.008(2) 0.0026(19)
O0N 0.029(3) 0.019(2) 0.039(3) -0.004(2) -0.014(2) 0.0030(19)
O0O 0.026(2) 0.019(2) 0.049(3) -0.012(2) -0.007(2) 0.0065(19)
O0P 0.025(2) 0.015(2) 0.036(3) -0.0033(19) -0.004(2) 0.0025(18)
O00Q 0.026(2) 0.023(2) 0.039(3) -0.006(2) -0.006(2) 0.0002(19)
O00R 0.028(2) 0.021(2) 0.030(2) -0.0049(19) -0.003(2) 0.0056(19)
O00S 0.029(3) 0.023(2) 0.036(3) -0.009(2) -0.006(2) 0.007(2)
O00T 0.035(3) 0.019(2) 0.034(3) -0.004(2) -0.005(2) 0.003(2)
O00U 0.030(3) 0.019(2) 0.050(3) -0.002(2) -0.014(2) 0.001(2)
O00V 0.031(3) 0.021(2) 0.037(3) -0.009(2) -0.005(2) 0.004(2)
O0W 0.027(3) 0.023(2) 0.051(3) 0.003(2) -0.007(2) -0.002(2)
O00X 0.038(3) 0.026(3) 0.053(3) -0.012(2) -0.021(3) 0.005(2)
O00Y 0.033(3) 0.022(2) 0.049(3) -0.015(2) -0.009(2) 0.004(2)
O00Z 0.034(3) 0.020(2) 0.048(3) 0.002(2) -0.017(2) 0.001(2)
O010 0.038(3) 0.017(2) 0.049(3) 0.000(2) -0.012(2) -0.002(2)
O011 0.032(3) 0.026(3) 0.043(3) -0.005(2) -0.013(2) -0.002(2)
O012 0.038(3) 0.022(2) 0.032(3) -0.005(2) 0.001(2) 0.012(2)
O014 0.030(3) 0.020(2) 0.070(4) -0.014(2) -0.006(3) 0.009(2)
O15 0.024(3) 0.024(3) 0.075(4) -0.008(3) -0.006(3) 0.003(2)
O016 0.033(3) 0.024(3) 0.054(3) -0.016(2) -0.015(2) 0.008(2)
O017 0.033(3) 0.032(3) 0.057(4) -0.016(3) -0.005(3) -0.002(2)
O018 0.034(3) 0.021(3) 0.072(4) -0.009(3) -0.014(3) 0.009(2)
O019 0.027(3) 0.024(3) 0.055(3) -0.004(2) -0.012(2) 0.002(2)
O01A 0.048(3) 0.027(3) 0.051(3) 0.002(2) -0.017(3) -0.013(2)
O01B 0.038(3) 0.040(4) 0.114(6) -0.014(4) -0.006(4) -0.006(3)
O01C 0.051(4) 0.042(4) 0.126(7) -0.030(4) -0.035(4) 0.006(3)
O01D 0.085(6) 0.099(6) 0.051(4) -0.022(4) -0.002(4) 0.011(5)
O01E 0.053(4) 0.079(5) 0.090(6) -0.007(4) -0.032(4) -0.008(4)
O01F 0.066(5) 0.071(5) 0.051(4) 0.003(3) -0.008(3) -0.009(4)
N01G 0.054(5) 0.039(4) 0.066(5) -0.010(4) -0.014(4) 0.004(4)
C01H 0.040(4) 0.030(4) 0.029(4) -0.008(3) -0.002(3) 0.008(3)
N01I 0.071(4) 0.052(3) 0.139(6) -0.010(3) -0.010(4) 0.003(3)
C01J 0.039(4) 0.032(4) 0.048(5) -0.013(4) -0.013(4) 0.001(3)
C01K 0.041(5) 0.032(4) 0.057(5) -0.005(4) -0.004(4) -0.009(4)
C01L 0.161(6) 0.062(3) 0.044(3) -0.003(2) 0.015(3) -0.007(3)
C039 0.161(6) 0.062(3) 0.044(3) -0.003(2) 0.015(3) -0.007(3)
C03N 0.161(6) 0.062(3) 0.044(3) -0.003(2) 0.015(3) -0.007(3)
C02F 0.161(6) 0.062(3) 0.044(3) -0.003(2) 0.015(3) -0.007(3)
C03S 0.161(6) 0.062(3) 0.044(3) -0.003(2) 0.015(3) -0.007(3)
C041 0.161(6) 0.062(3) 0.044(3) -0.003(2) 0.015(3) -0.007(3)
C01M 0.050(5) 0.035(5) 0.092(7) -0.028(5) -0.043(5) 0.007(4)
C01N 0.037(4) 0.028(4) 0.054(5) -0.009(4) -0.004(4) -0.004(3)
C01O 0.036(4) 0.035(4) 0.036(4) 0.002(3) -0.003(3) 0.012(3)
C01P 0.047(5) 0.039(4) 0.039(4) -0.004(4) -0.013(4) -0.006(4)
C01R 0.042(4) 0.030(4) 0.040(4) 0.000(3) 0.002(4) 0.004(3)
N01S 0.077(6) 0.075(5) 0.051(4) -0.012(4) -0.005(4) 0.006(4)
O01T 0.019(4) 0.061(4) 0.034(4) 0.012(3) -0.003(3) 0.002(3)
C01U 0.044(5) 0.034(4) 0.067(6) 0.000(4) -0.016(4) -0.015(4)
C01V 0.032(5) 0.057(6) 0.068(6) 0.005(5) -0.001(4) 0.014(4)
C01W 0.049(5) 0.043(5) 0.045(5) -0.003(4) 0.000(4) 0.011(4)
C01X 0.042(5) 0.059(6) 0.054(5) -0.029(5) -0.009(4) 0.017(4)
C01Y 0.049(5) 0.036(4) 0.057(5) -0.019(4) 0.003(4) 0.012(4)
C01Z 0.047(5) 0.060(6) 0.071(7) 0.010(5) -0.007(5) -0.009(5)
C020 0.063(6) 0.070(7) 0.044(5) 0.001(5) -0.017(5) -0.011(5)
C021 0.082(7) 0.050(6) 0.052(6) -0.012(5) -0.018(5) 0.005(5)
C022 0.094(3) 0.082(3) 0.113(3) 0.010(2) -0.036(3) -0.008(2)
C03F 0.094(3) 0.082(3) 0.113(3) 0.010(2) -0.036(3) -0.008(2)
C03V 0.094(3) 0.082(3) 0.113(3) 0.010(2) -0.036(3) -0.008(2)
C048 0.094(3) 0.082(3) 0.113(3) 0.010(2) -0.036(3) -0.008(2)
C03H 0.094(3) 0.082(3) 0.113(3) 0.010(2) -0.036(3) -0.008(2)
C03K 0.094(3) 0.082(3) 0.113(3) 0.010(2) -0.036(3) -0.008(2)
C023 0.038(5) 0.035(5) 0.078(7) -0.005(4) -0.001(4) 0.014(4)
C024 0.104(9) 0.072(7) 0.039(5) 0.000(5) -0.027(6) -0.020(7)
N025 0.048(6) 0.026(6) 0.037(5) -0.006(4) -0.007(4) -0.001(5)
O026 0.125(11) 0.018(5) 0.021(4) -0.005(4) -0.011(5) 0.028(6)
C027 0.068(7) 0.066(7) 0.045(5) 0.008(5) 0.001(5) 0.031(5)
C028 0.042(5) 0.070(7) 0.069(7) 0.004(5) -0.007(5) -0.016(5)
C029 0.067(7) 0.055(6) 0.064(6) -0.024(5) 0.015(5) 0.002(5)
C02A 0.044(5) 0.057(6) 0.075(7) -0.014(5) -0.001(5) -0.024(5)
C02B 0.036(5) 0.071(7) 0.097(9) 0.018(7) 0.007(6) 0.016(5)
N02C 0.105(5) 0.112(6) 0.128(6) -0.046(5) -0.002(4) -0.015(4)
C02D 0.046(6) 0.106(9) 0.101(9) -0.079(8) -0.016(6) 0.025(6)
C02E 0.044(5) 0.071(7) 0.088(8) -0.038(6) -0.006(5) 0.024(5)
C02G 0.065(7) 0.023(4) 0.137(11) -0.029(5) -0.064(7) 0.015(4)
C02H 0.087(4) 0.079(4) 0.062(3) 0.018(3) -0.013(3) 0.009(3)
C02I 0.057(6) 0.054(6) 0.085(8) -0.014(6) 0.003(6) -0.019(5)
C02J 0.061(7) 0.068(7) 0.106(10) -0.026(7) -0.033(7) 0.001(6)
C02K 0.073(7) 0.070(7) 0.045(5) -0.006(5) 0.011(5) 0.022(6)
C02L 0.113(11) 0.071(8) 0.051(6) -0.014(6) 0.021(7) 0.024(8)
C02M 0.065(7) 0.070(7) 0.061(6) -0.025(5) -0.001(5) 0.006(5)
C02N 0.071(7) 0.072(8) 0.095(9) 0.042(7) -0.034(7) -0.040(6)
O02O 0.124(5) 0.124(6) 0.150(6) -0.002(5) -0.035(5) -0.008(5)
C02P 0.066(7) 0.061(7) 0.073(7) 0.016(6) 0.004(6) -0.008(5)
C02Q 0.084(8) 0.068(7) 0.074(8) -0.024(6) 0.031(7) 0.001(6)
C02R 0.095(9) 0.053(6) 0.063(7) -0.027(5) -0.017(6) -0.014(6)
C02S 0.100(10) 0.107(10) 0.037(6) 0.008(6) 0.016(6) 0.034(8)
C02T 0.077(7) 0.039(5) 0.053(6) -0.016(4) -0.014(5) -0.005(5)
C02U 0.071(8) 0.072(8) 0.090(9) -0.037(7) -0.007(6) 0.011(6)
C02V 0.053(6) 0.078(7) 0.086(8) -0.054(7) 0.003(5) 0.023(5)
C02W 0.111(10) 0.083(9) 0.047(6) -0.018(6) -0.031(6) 0.006(7)
C02X 0.097(10) 0.092(9) 0.052(6) -0.027(6) -0.002(6) 0.016(8)
C02Y 0.073(5) 0.130(7) 0.049(4) 0.002(4) 0.002(3) -0.001(5)
C02Z 0.073(5) 0.130(7) 0.049(4) 0.002(4) 0.002(3) -0.001(5)
C031 0.096(9) 0.085(9) 0.071(8) -0.039(7) -0.023(7) -0.015(7)
C032 0.087(4) 0.079(4) 0.062(3) 0.018(3) -0.013(3) 0.009(3)
C033 0.099(10) 0.107(10) 0.040(6) 0.017(6) 0.007(6) 0.052(8)
C034 0.047(6) 0.088(9) 0.087(8) -0.001(7) -0.009(6) -0.021(6)
C035 0.082(7) 0.094(8) 0.056(4) -0.015(4) 0.000(4) 0.008(6)
C037 0.071(4) 0.052(3) 0.139(6) -0.010(3) -0.010(4) 0.003(3)
C038 0.087(4) 0.079(4) 0.062(3) 0.018(3) -0.013(3) 0.009(3)
C03A 0.060(8) 0.095(10) 0.116(11) -0.030(9) -0.003(7) 0.042(7)
N03B 0.025(6) 0.074(8) 0.040(5) 0.010(5) -0.012(4) 0.014(5)
C03C 0.081(6) 0.088(6) 0.081(5) -0.047(5) -0.009(4) 0.010(5)
C03D 0.083(9) 0.107(11) 0.095(10) 0.024(8) -0.015(8) -0.067(9)
C03E 0.087(6) 0.091(6) 0.093(6) 0.003(5) -0.015(5) -0.020(5)
C03G 0.087(4) 0.079(4) 0.062(3) 0.018(3) -0.013(3) 0.009(3)
C03I 0.084(5) 0.090(5) 0.103(6) -0.036(4) -0.009(4) 0.013(4)
C03J 0.087(4) 0.079(4) 0.062(3) 0.018(3) -0.013(3) 0.009(3)
C03L 0.128(12) 0.123(12) 0.071(6) -0.033(7) -0.012(7) 0.030(10)
C03O 0.150(16) 0.083(11) 0.150(16) -0.016(10) -0.071(13) 0.039(11)
C03P 0.054(7) 0.043(10) 0.075(11) -0.002(9) -0.015(6) -0.008(6)
C03Q 0.114(12) 0.076(9) 0.101(11) -0.006(8) -0.039(9) -0.014(8)
C03R 0.119(7) 0.122(7) 0.124(7) -0.037(5) -0.010(5) 0.009(5)
C03U 0.073(5) 0.130(7) 0.049(4) 0.002(4) 0.002(3) -0.001(5)
C03W 0.076(8) 0.068(12) 0.033(5) -0.008(5) -0.008(5) 0.027(7)
C03Y 0.116(7) 0.141(10) 0.160(10) -0.049(8) -0.023(6) -0.013(6)
C040 0.071(4) 0.052(3) 0.139(6) -0.010(3) -0.010(4) 0.003(3)
C044 0.071(4) 0.052(3) 0.139(6) -0.010(3) -0.010(4) 0.003(3)
C045 0.112(8) 0.24(2) 0.209(17) -0.126(19) 0.003(8) -0.015(8)
C047 0.038(10) 0.081(8) 0.087(12) -0.008(7) -0.006(9) 0.004(7)
C04B 0.124(7) 0.120(6) 0.120(7) -0.030(5) -0.016(5) 0.024(5)
C04C 0.068(12) 0.096(13) 0.051(7) 0.008(7) -0.014(7) -0.013(11)
C04D 0.039(9) 0.075(9) 0.046(5) 0.010(5) -0.002(5) -0.009(7)
C04F 0.071(12) 0.15(3) 0.050(7) -0.035(9) -0.010(7) -0.002(13)
Na1B 0.0116(11) 0.0155(12) 0.0294(12) -0.0032(10) -0.0039(10) -0.0047(9)
C16 0.056(6) 0.031(4) 0.103(7) 0.000(4) 0.000(5) -0.005(4)

loop_
_atom_type_symbol
_atom_type_description
_atom_type_scat_dispersion_real
_atom_type_scat_dispersion_imag
_atom_type_scat_source
C C 0.0181 0.0091 'International Tables Vol C Tables 4.2.6.8 and 6.1.1.4'
H H 0.0000 0.0000 'International Tables Vol C Tables 4.2.6.8 and 6.1.1.4'
Cs Cs -0.7457 7.9052 'International Tables Vol C Tables 4.2.6.8 and 6.1.1.4'
Cu Cu -1.9646 0.5888 'International Tables Vol C Tables 4.2.6.8 and 6.1.1.4'
N N 0.0311 0.0180 'International Tables Vol C Tables 4.2.6.8 and 6.1.1.4'
Na Na 0.1353 0.1239 'International Tables Vol C Tables 4.2.6.8 and 6.1.1.4'
O O 0.0492 0.0322 'International Tables Vol C Tables 4.2.6.8 and 6.1.1.4'
S S 0.3331 0.5567 'International Tables Vol C Tables 4.2.6.8 and 6.1.1.4'
Si Si 0.2541 0.3302 'International Tables Vol C Tables 4.2.6.8 and 6.1.1.4'

loop_
_geom_angle_atom_site_label_1
_geom_angle_atom_site_label_2
_geom_angle_atom_site_label_3
_geom_angle
_geom_angle_site_symmetry_1
_geom_angle_site_symmetry_3
Cu05 Cs00 Si1 59.60(3) . .
Cu05 Cs00 Si3 48.34(3) . .
Cu05 Cs00 Si8 48.71(3) . .
Cu05 Cs00 Si10 64.26(3) . .
Si1 Cs00 Si3 72.75(4) . .
Si1 Cs00 Si10 41.16(4) . .
Si3 Cs00 Si10 103.21(4) . .
Si8 Cs00 Si1 73.97(4) . .
Si8 Cs00 Si3 96.67(4) . .
Si8 Cs00 Si10 42.65(5) . .
O00T Cs00 Cu05 67.47(8) . .
O00T Cs00 Si1 24.15(9) . .
O00T Cs00 Si3 59.10(9) . .
O00T Cs00 Si8 95.82(9) . .
O00T Cs00 Si10 65.17(9) . .
O00V Cs00 Cu05 29.20(9) . .
O00V Cs00 Si1 72.01(9) . .
O00V Cs00 Si3 21.16(10) . .
O00V Cs00 Si8 76.12(10) . .
O00V Cs00 Si10 91.12(9) . .
O00V Cs00 O00T 66.99(12) . .
O00V Cs00 O010 88.98(12) . .
O00V Cs00 O01B 176.84(18) . 1_565
O00V Cs00 O01C 102.62(16) . .
O00V Cs00 O026 111.0(3) . 1_565
O00X Cs00 Cu05 28.68(10) . .
O00X Cs00 Si1 72.33(11) . .
O00X Cs00 Si3 75.28(10) . .
O00X Cs00 Si8 21.92(11) . .
O00X Cs00 Si10 54.82(11) . .
O00X Cs00 O00T 88.82(13) . .
O00X Cs00 O00V 54.41(14) . .
O00X Cs00 O010 68.05(14) . .
O00X Cs00 O01B 123.41(17) . 1_565
O00X Cs00 O01C 154.72(18) . .
O00X Cs00 O026 101.1(2) . 1_565
O010 Cs00 Cu05 67.80(9) . .
O010 Cs00 Si1 24.05(9) . .
O010 Cs00 Si3 94.74(9) . .
O010 Cs00 Si8 60.71(9) . .
O010 Cs00 Si10 19.83(10) . .
O010 Cs00 O00T 46.81(12) . .
O01B Cs00 Cu05 149.51(13) 1_565 .
O01B Cs00 Si1 109.92(15) 1_565 .
O01B Cs00 Si3 161.29(14) 1_565 .
O01B Cs00 Si8 101.86(13) 1_565 .
O01B Cs00 Si10 88.94(13) 1_565 .
O01B Cs00 O00T 115.82(18) 1_565 .
O01B Cs00 O010 92.13(16) 1_565 .
O01B Cs00 O01C 79.03(18) 1_565 .
O01C Cs00 Cu05 131.30(13) . .
O01C Cs00 Si1 113.49(15) . .
O01C Cs00 Si3 82.98(13) . .
O01C Cs00 Si8 171.85(17) . .
O01C Cs00 Si10 145.37(17) . .
O01C Cs00 O00T 90.99(16) . .
O01C Cs00 O010 127.44(18) . .
O026 Cs00 Cu05 118.04(19) 1_565 .
O026 Cs00 Si1 169.7(3) 1_565 .
O026 Cs00 Si3 113.8(3) 1_565 .
O026 Cs00 Si8 96.9(2) 1_565 .
O026 Cs00 Si10 128.6(3) 1_565 .
O026 Cs00 O00T 166.2(3) 1_565 .
O026 Cs00 O010 146.3(3) 1_565 .
O026 Cs00 O01B 66.6(3) 1_565 1_565
O026 Cs00 O01C 75.9(3) 1_565 .
Cu06 Cs1 Si4 47.58(3) . .
Cu06 Cs1 Na1A 169.01(7) . 1_455
Si00 Cs1 Cu06 60.30(3) . .
Si00 Cs1 Si4 72.75(4) . .
Si00 Cs1 Si6 74.17(4) . .
Si00 Cs1 Na1A 114.52(8) . 1_455
Si4 Cs1 Na1A 142.43(7) . 1_455
Si6 Cs1 Cu06 48.21(3) . .
Si6 Cs1 Si4 95.45(4) . .
Si6 Cs1 Na1A 122.12(7) . 1_455
O00Q Cs1 Cu06 68.08(9) . .
O00Q Cs1 Si00 24.25(9) . .
O00Q Cs1 Si4 94.57(9) . .
O00Q Cs1 Si6 60.59(9) . .
O00Q Cs1 Na1A 103.23(11) . 1_455
O00Q Cs1 O00R 47.80(12) . .
O00Q Cs1 O02O 140.1(2) . .
O00R Cs1 Cu06 67.18(8) . .
O00R Cs1 Si00 24.57(8) . .
O00R Cs1 Si4 58.16(9) . .
O00R Cs1 Si6 95.75(8) . .
O00R Cs1 Na1A 112.55(11) . 1_455
O00R Cs1 O02O 137.0(2) . .
O00S Cs1 Cu06 28.52(9) . .
O00S Cs1 Si00 71.61(9) . .
O00S Cs1 Si4 20.69(9) . .
O00S Cs1 Si6 75.22(9) . .
O00S Cs1 Na1A 162.27(11) . 1_455
O00S Cs1 O00Q 88.32(12) . .
O00S Cs1 O00R 65.55(12) . .
O00S Cs1 O01T 148.8(2) . 1_455
O00S Cs1 O02O 72.2(2) . .
O016 Cs1 Cu06 28.25(10) . .
O016 Cs1 Si00 73.13(11) . .
O016 Cs1 Si4 74.01(10) . .
O016 Cs1 Si6 22.08(10) . .
O016 Cs1 Na1A 143.36(12) . 1_455
O016 Cs1 O00Q 68.58(14) . .
O016 Cs1 O00R 88.76(13) . .
O016 Cs1 O00S 53.49(13) . .
O016 Cs1 O01E 127.32(19) . 1_455
O016 Cs1 O01T 133.9(2) . 1_455
O016 Cs1 O02O 71.9(2) . .
O01E Cs1 Cu06 150.37(17) 1_455 .
O01E Cs1 Si00 145.93(16) 1_455 .
O01E Cs1 Si4 134.74(15) 1_455 .
O01E Cs1 Si6 114.24(17) 1_455 .
O01E Cs1 Na1A 32.02(17) 1_455 1_455
O01E Cs1 O00Q 129.26(17) 1_455 .
O01E Cs1 O00R 142.33(19) 1_455 .
O01E Cs1 O00S 141.80(18) 1_455 .
O01E Cs1 O01T 64.2(3) 1_455 1_455
O01E Cs1 O02O 73.1(3) 1_455 .
O01T Cs1 Cu06 140.69(18) 1_455 .
O01T Cs1 Si00 82.05(19) 1_455 .
O01T Cs1 Si4 134.2(2) 1_455 .
O01T Cs1 Si6 113.9(2) 1_455 .
O01T Cs1 Na1A 32.5(2) 1_455 1_455
O01T Cs1 O00Q 72.9(2) 1_455 .
O01T Cs1 O00R 83.5(2) 1_455 .
O01T Cs1 O02O 137.2(3) 1_455 .
O02O Cs1 Cu06 79.7(2) . .
O02O Cs1 Si00 140.0(2) . .
O02O Cs1 Si4 79.5(2) . .
O02O Cs1 Si6 80.6(2) . .
O02O Cs1 Na1A 105.1(2) . 1_455
Cu04 Cs2 Si9 47.26(3) . .
Si5 Cs2 Cu04 47.12(3) . .
Si5 Cs2 Si9 93.81(4) . .
Si7 Cs2 Cu04 58.44(3) . .
Si7 Cs2 Si5 74.07(4) . .
Si7 Cs2 Si9 71.56(5) . .
O00U Cs2 Cu04 27.35(9) . .
O00U Cs2 Si5 72.91(9) . .
O00U Cs2 Si7 68.79(10) . .
O00U Cs2 Si9 21.06(9) . .
O00U Cs2 O00Y 84.90(13) . .
O00U Cs2 O014 63.90(14) . .
O00U Cs2 O019 51.58(13) . .
O00U Cs2 O01B 111.95(16) . .
O00U Cs2 O01F 54.29(16) . .
O00U Cs2 O026 110.5(2) . .
O00Y Cs2 Cu04 65.80(9) . .
O00Y Cs2 Si5 60.73(9) . .
O00Y Cs2 Si7 23.91(10) . .
O00Y Cs2 Si9 92.89(9) . .
O00Y Cs2 O014 47.48(13) . .
O00Y Cs2 O01F 119.08(15) . .
O014 Cs2 Cu04 66.22(9) . .
O014 Cs2 Si5 95.77(9) . .
O014 Cs2 Si7 24.63(9) . .
O014 Cs2 Si9 57.64(11) . .
O014 Cs2 O01F 118.09(16) . .
O019 Cs2 Cu04 28.12(9) . .
O019 Cs2 Si5 22.01(10) . .
O019 Cs2 Si7 73.52(10) . .
O019 Cs2 Si9 72.64(10) . .
O019 Cs2 O00Y 69.03(13) . .
O019 Cs2 O014 89.30(13) . .
O019 Cs2 O01F 50.47(16) . .
O01B Cs2 Cu04 133.41(12) . .
O01B Cs2 Si5 163.90(15) . .
O01B Cs2 Si7 93.07(14) . .
O01B Cs2 Si9 91.13(13) . .
O01B Cs2 O00Y 103.74(17) . .
O01B Cs2 O014 74.05(15) . .
O01B Cs2 O019 161.42(15) . .
O01B Cs2 O01F 131.0(2) . .
O01C Cs2 Cu04 142.10(12) 1_545 .
O01C Cs2 Si5 96.05(13) 1_545 .
O01C Cs2 Si7 109.31(16) 1_545 .
O01C Cs2 Si9 169.94(13) 1_545 .
O01C Cs2 O00U 168.94(15) 1_545 .
O01C Cs2 O00Y 90.18(18) 1_545 .
O01C Cs2 O014 119.11(19) 1_545 .
O01C Cs2 O019 117.37(16) 1_545 .
O01C Cs2 O01B 78.83(18) 1_545 .
O01C Cs2 O01F 120.9(2) 1_545 .
O01C Cs2 O026 75.7(3) 1_545 .
O01F Cs2 Cu04 57.91(13) . .
O01F Cs2 Si5 64.71(13) . .
O01F Cs2 Si7 116.34(13) . .
O01F Cs2 Si9 65.50(13) . .
O026 Cs2 Cu04 130.90(19) . .
O026 Cs2 Si5 128.7(2) . .
O026 Cs2 Si7 156.8(3) . .
O026 Cs2 Si9 99.6(3) . .
O026 Cs2 O00Y 163.3(2) . .
O026 Cs2 O014 132.9(3) . .
O026 Cs2 O019 125.3(2) . .
O026 Cs2 O01B 65.2(3) . .
O026 Cs2 O01F 76.6(2) . .
Cu05 Cu04 Cs2 168.13(4) . .
O0M Cu04 Cs2 138.83(14) . .
O0M Cu04 Cu05 39.40(14) . .
O0M Cu04 O0N 79.22(19) . .
O0N Cu04 Cs2 137.38(14) . .
O0N Cu04 Cu05 40.01(13) . .
O00U Cu04 Cs2 48.75(15) . .
O00U Cu04 Cu05 133.89(15) . .
O00U Cu04 O0M 172.2(2) . .
O00U Cu04 O0N 94.6(2) . .
O00U Cu04 O019 91.2(2) . .
O019 Cu04 Cs2 50.92(15) . .
O019 Cu04 Cu05 132.88(15) . .
O019 Cu04 O0M 94.4(2) . .
O019 Cu04 O0N 171.1(2) . .
Cu04 Cu05 Cs00 168.04(4) . .
O0M Cu05 Cs00 140.31(14) . .
O0M Cu05 Cu04 39.26(13) . .
O0M Cu05 O0N 78.91(19) . .
O0N Cu05 Cs00 136.21(14) . .
O0N Cu05 Cu04 39.85(14) . .
O00V Cu05 Cs00 50.45(15) . .
O00V Cu05 Cu04 133.38(15) . .
O00V Cu05 O0M 94.4(2) . .
O00V Cu05 O0N 173.2(2) . .
O00X Cu05 Cs00 49.30(15) . .
O00X Cu05 Cu04 132.66(16) . .
O00X Cu05 O0M 169.7(2) . .
O00X Cu05 O0N 94.0(2) . .
O00X Cu05 O00V 92.5(2) . .
Cu07 Cu06 Cs1 165.63(4) . .
O0O Cu06 Cs1 136.81(15) . .
O0O Cu06 Cu07 39.55(14) . .
O0P Cu06 Cs1 138.57(13) . .
O0P Cu06 Cu07 39.93(13) . .
O0P Cu06 O0O 79.42(19) . .
O00S Cu06 Cs1 50.51(15) . .
O00S Cu06 Cu07 133.62(15) . .
O00S Cu06 O0O 172.7(2) . .
O00S Cu06 O0P 93.9(2) . .
O016 Cu06 Cs1 48.82(15) . .
O016 Cu06 Cu07 133.31(15) . .
O016 Cu06 O0O 94.0(2) . .
O016 Cu06 O0P 172.6(2) . .
O016 Cu06 O00S 92.4(2) . .
Cu06 Cu07 Na1A 168.13(10) . .
Cu06 Cu07 Na1B 174.61(8) . .
Na1A Cu07 Na1B 16.06(11) . .
O0O Cu07 Cu06 40.11(13) . .
O0O Cu07 Na1A 139.37(16) . .
O0O Cu07 O0P 79.85(19) . .
O0O Cu07 Na1B 135.60(16) . .
O0P Cu07 Cu06 39.80(14) . .
O0P Cu07 Na1A 138.65(16) . .
O0P Cu07 Na1B 143.98(16) . .
O0W Cu07 Cu06 133.38(15) . .
O0W Cu07 Na1A 44.55(17) . .
O0W Cu07 O0O 169.9(2) . .
O0W Cu07 O0P 94.5(2) . .
O0W Cu07 O15 90.1(2) . .
O0W Cu07 Na1B 51.43(16) . .
O15 Cu07 Cu06 134.09(17) . .
O15 Cu07 Na1A 45.60(18) . .
O15 Cu07 O0O 94.5(2) . .
O15 Cu07 O0P 171.9(2) . .
O15 Cu07 Na1B 42.67(18) . .
O0M Si00 Cs1 108.4(2) . .
O0M Si00 O00Q 109.6(3) . .
O0M Si00 O00R 109.4(3) . .
O0M Si00 C01L 113.4(4) . .
O00Q Si00 Cs1 53.96(18) . .
O00Q Si00 O00R 106.9(3) . .
O00Q Si00 C01L 108.9(3) . .
O00R Si00 Cs1 56.12(18) . .
O00R Si00 C01L 108.3(3) . .
C01L Si00 Cs1 138.2(4) . .
O0P Si1 Cs00 105.60(19) . .
O0P Si1 O00T 109.5(3) . .
O0P Si1 O010 109.8(3) . .
O0P Si1 C01R 113.0(3) . .
O00T Si1 Cs00 56.30(18) . .
O00T Si1 O010 106.6(3) . .
O00T Si1 C01R 108.5(3) . .
O010 Si1 Cs00 54.7(2) . .
O010 Si1 C01R 109.2(4) . .
C01R Si1 Cs00 141.4(3) . .
O0N Si2 O00Z 110.7(3) . .
O0N Si2 O011 110.8(3) . .
O0N Si2 C01P 110.4(3) . .
O00Z Si2 C01P 107.9(3) . .
O011 Si2 O00Z 107.1(3) . .
O011 Si2 C01P 110.0(3) . .
O00R Si3 Cs00 151.61(18) . .
O00R Si3 C01H 106.7(3) . .
O00V Si3 Cs00 43.84(18) . .
O00V Si3 O00R 111.1(3) . .
O00V Si3 O012 113.5(3) . .
O00V Si3 C01H 113.5(3) . .
O012 Si3 Cs00 80.0(2) . .
O012 Si3 O00R 106.8(3) . .
O012 Si3 C01H 104.7(3) . .
C01H Si3 Cs00 97.7(3) . .
O00S Si4 Cs1 43.57(18) . .
O00S Si4 O00T 112.1(3) . .
O00S Si4 O012 112.3(3) . .
O00S Si4 C01O 112.4(3) . .
O00T Si4 Cs1 152.39(18) . .
O00T Si4 C01O 106.0(3) . .
O012 Si4 Cs1 78.9(2) . .
O012 Si4 O00T 107.5(3) . .
O012 Si4 C01O 106.2(3) . .
C01O Si4 Cs1 97.5(3) . .
Cs2 Si5 Cs1 134.71(6) . .
O00Q Si5 Cs1 40.77(18) . .
O00Q Si5 Cs2 153.36(19) . .
O00Q Si5 C01N 107.9(3) . .
O017 Si5 Cs1 66.2(2) . .
O017 Si5 Cs2 74.6(2) . .
O017 Si5 O00Q 106.8(3) . .
O017 Si5 C01N 104.3(3) . .
O019 Si5 Cs1 131.2(2) . .
O019 Si5 Cs2 48.5(2) . .
O019 Si5 O00Q 110.8(3) . .
O019 Si5 O017 113.1(3) . .
O019 Si5 C01N 113.5(3) . .
C01N Si5 Cs1 113.5(3) . .
C01N Si5 Cs2 97.2(3) . .
Cs1 Si6 Cs2 138.49(6) . .
O00Y Si6 Cs1 154.20(19) . .
O00Y Si6 Cs2 41.03(19) . .
O00Y Si6 C01J 104.9(3) . .
O016 Si6 Cs1 46.2(2) . .
O016 Si6 Cs2 132.6(2) . .
O016 Si6 O00Y 111.6(3) . .
O016 Si6 O017 113.5(3) . .
O016 Si6 C01J 113.8(3) . .
O017 Si6 Cs1 78.0(2) . .
O017 Si6 Cs2 66.4(2) . .
O017 Si6 O00Y 107.2(3) . .
O017 Si6 C01J 105.3(3) . .
C01J Si6 Cs1 97.8(3) . .
C01J Si6 Cs2 111.3(3) . .
O0O Si7 Cs2 108.3(2) . .
O0O Si7 O00Y 109.3(3) . .
O0O Si7 O014 110.0(3) . .
O0O Si7 C01Y 112.9(3) . .
O00Y Si7 Cs2 52.57(19) . .
O00Y Si7 O014 106.9(3) . .
O00Y Si7 C01Y 109.2(4) . .
O014 Si7 Cs2 57.6(2) . .
O014 Si7 C01Y 108.4(4) . .
C01Y Si7 Cs2 138.7(3) . .
O00X Si8 Cs00 45.0(2) . .
O00X Si8 O011 111.3(3) . .
O00X Si8 O01A 112.0(3) . .
O00X Si8 C01M 111.2(3) . .
O011 Si8 Cs00 153.9(2) . .
O011 Si8 C01M 107.0(3) . .
O01A Si8 Cs00 78.5(2) . .
O01A Si8 O011 108.6(3) . .
O01A Si8 C01M 106.5(4) . .
C01M Si8 Cs00 94.4(2) . .
O00U Si9 Cs2 44.87(19) . .
O00U Si9 O00Z 111.4(3) . .
O00U Si9 O018 112.5(3) . .
O00U Si9 C022 109.8(4) . .
O00Z Si9 Cs2 153.58(19) . .
O00Z Si9 C022 107.0(4) . .
O018 Si9 Cs2 79.2(2) . .
O018 Si9 O00Z 107.5(3) . .
O018 Si9 C022 108.4(4) . .
C022 Si9 Cs2 94.4(3) . .
Na1A Si10 Cs00 152.44(10) . .
O0W Si10 Cs00 129.6(2) . .
O0W Si10 Na1A 31.2(2) . .
O0W Si10 O010 110.8(3) . .
O0W Si10 O01A 112.5(3) . .
O0W Si10 C01U 111.9(4) . .
O010 Si10 Cs00 42.4(2) . .
O010 Si10 Na1A 140.8(2) . .
O010 Si10 C01U 107.7(3) . .
O01A Si10 Cs00 65.6(2) . .
O01A Si10 Na1A 100.5(2) . .
O01A Si10 O010 108.0(3) . .
O01A Si10 C01U 105.6(4) . .
C01U Si10 Cs00 116.9(3) . .
C01U Si10 Na1A 89.3(3) . .
O014 Si11 Na1A 139.5(2) . .
O014 Si11 C023 107.8(4) . .
O014 Si11 Na1B 151.5(2) . .
O15 Si11 Na1A 30.5(2) . .
O15 Si11 O014 110.9(3) . .
O15 Si11 O018 113.0(3) . .
O15 Si11 C023 110.6(4) . .
O15 Si11 Na1B 40.9(2) . .
O018 Si11 Na1A 103.1(2) . .
O018 Si11 O014 107.5(3) . .
O018 Si11 C023 106.6(4) . .
O018 Si11 Na1B 86.4(2) . .
C023 Si11 Na1A 87.6(3) . .
C023 Si11 Na1B 91.0(3) . .
Na1B Si11 Na1A 16.79(11) . .
O01E S0K Na1A 38.0(3) . .
O01E S0K C03O 104.0(7) . .
O01E S0K C03Q 105.2(6) . .
C03O S0K Na1A 125.9(6) . .
C03O S0K C03Q 100.5(9) . .
C03Q S0K Na1A 122.2(5) . .
Cu07 Na1A Cs1 167.22(15) . 1_655
Cu07 Na1A Si10 58.36(9) . .
Cu07 Na1A Si11 58.15(8) . .
Cu07 Na1A S0K 101.29(15) . .
Si10 Na1A Cs1 111.50(12) . 1_655
Si10 Na1A Si11 116.01(13) . .
Si11 Na1A Cs1 132.49(13) . 1_655
S0K Na1A Cs1 71.21(10) . 1_655
S0K Na1A Si10 97.92(14) . .
S0K Na1A Si11 101.06(14) . .
O0W Na1A Cs1 131.8(2) . 1_655
O0W Na1A Cu07 37.15(15) . .
O0W Na1A Si10 21.62(14) . .
O0W Na1A Si11 95.27(19) . .
O0W Na1A S0K 96.9(2) . .
O0W Na1A O15 74.6(2) . .
O0W Na1A O01E 115.2(3) . .
O0W Na1A O01T 124.4(4) . .
O15 Na1A Cs1 152.4(2) . 1_655
O15 Na1A Cu07 37.42(14) . .
O15 Na1A Si10 95.62(19) . .
O15 Na1A Si11 20.82(14) . .
O15 Na1A S0K 101.1(2) . .
O01E Na1A Cs1 46.6(2) . 1_655
O01E Na1A Cu07 126.1(3) . .
O01E Na1A Si10 108.5(3) . .
O01E Na1A Si11 113.9(3) . .
O01E Na1A S0K 24.83(19) . .
O01E Na1A O15 120.8(3) . .
O01E Na1A O01T 96.3(4) . .
O01T Na1A Cs1 50.2(3) . 1_655
O01T Na1A Cu07 137.3(3) . .
O01T Na1A Si10 107.3(4) . .
O01T Na1A Si11 113.0(3) . .
O01T Na1A S0K 121.1(3) . .
O01T Na1A O15 127.2(4) . .
Na1B Na1A Cs1 85.3(4) . 1_655
Na1B Na1A Cu07 104.9(4) . .
Na1B Na1A Si10 108.4(4) . .
Na1B Na1A Si11 80.8(4) . .
Na1B Na1A S0K 149.8(4) . .
Na1B Na1A O0W 113.0(4) . .
Na1B Na1A O15 91.0(4) . .
Na1B Na1A O01E 127.5(5) . .
Na1B Na1A O01T 36.9(4) . .
Cu04 O0M Cu05 101.3(2) . .
Si00 O0M Cu04 125.9(3) . .
Si00 O0M Cu05 125.1(3) . .
Cu04 O0N Cu05 100.1(2) . .
Si2 O0N Cu04 120.5(3) . .
Si2 O0N Cu05 122.2(3) . .
Cu07 O0O Cu06 100.3(2) . .
Si7 O0O Cu06 124.0(3) . .
Si7 O0O Cu07 125.3(3) . .
Cu06 O0P Cu07 100.3(2) . .
Si1 O0P Cu06 124.4(3) . .
Si1 O0P Cu07 124.2(3) . .
Si00 O00Q Cs1 101.8(2) . .
Si00 O00Q Si5 125.4(3) . .
Si5 O00Q Cs1 119.6(2) . .
Si00 O00R Cs1 99.3(2) . .
Si00 O00R Si3 125.4(3) . .
Si3 O00R Cs1 122.5(2) . .
Cu06 O00S Cs1 100.96(19) . .
Si4 O00S Cs1 115.7(2) . .
Si4 O00S Cu06 133.7(3) . .
Si1 O00T Cs00 99.6(2) . .
Si1 O00T Si4 124.4(3) . .
Si4 O00T Cs00 120.0(2) . .
Cu04 O00U Cs2 103.90(19) . .
Si9 O00U Cs2 114.1(2) . .
Si9 O00U Cu04 135.1(3) . .
Cu05 O00V Cs00 100.35(19) . .
Si3 O00V Cs00 115.0(2) . .
Si3 O00V Cu05 132.8(3) . .
Cu07 O0W Na1A 98.3(2) . .
Cu07 O0W Na1B 96.0(2) . .
Si10 O0W Cu07 132.8(3) . .
Si10 O0W Na1A 127.2(3) . .
Si10 O0W Na1B 122.1(3) . .
Na1A O0W Na1B 19.60(16) . .
Cu05 O00X Cs00 102.0(2) . .
Si8 O00X Cs00 113.1(3) . .
Si8 O00X Cu05 133.8(3) . .
Si6 O00Y Cs2 119.0(3) . .
Si7 O00Y Cs2 103.5(2) . .
Si7 O00Y Si6 124.4(3) . .
Si2 O00Z Si9 123.9(3) . .
Si1 O010 Cs00 101.3(2) . .
Si1 O010 Si10 125.1(3) . .
Si10 O010 Cs00 117.8(3) . .
Si2 O011 Si8 124.8(3) . .
Si4 O012 Si3 132.0(3) . .
Si7 O014 Cs2 97.7(2) . .
Si11 O014 Cs2 120.7(3) . .
Si11 O014 Si7 126.2(3) . .
Cu07 O15 Na1A 97.0(2) . .
Cu07 O15 Na1B 105.8(3) . .
Si11 O15 Cu07 133.9(3) . .
Si11 O15 Na1A 128.7(3) . .
Si11 O15 Na1B 114.4(3) . .
Na1A O15 Na1B 23.98(16) . .
Cu06 O016 Cs1 102.93(19) . .
Si6 O016 Cs1 111.7(3) . .
Si6 O016 Cu06 132.9(3) . .
Si6 O017 Si5 135.2(3) . .
Si11 O018 Si9 128.2(3) . .
Cu04 O019 Cs2 100.96(19) . .
Si5 O019 Cs2 109.5(3) . .
Si5 O019 Cu04 131.0(3) . .
Si8 O01A Si10 134.2(3) . .
Cs00 O01B Cs2 91.67(17) 1_545 .
C037 O01B Cs00 137.9(8) . 1_545
C037 O01B Cs2 110.5(8) . .
Cs2 O01C Cs00 92.24(18) 1_565 .
C02G O01C Cs00 107.4(5) . .
C02G O01C Cs2 159.8(6) . 1_565
S0K O01E Cs1 140.4(4) . 1_655
S0K O01E Na1A 117.2(4) . .
S0K O01E Na1B 131.7(4) . .
Na1A O01E Cs1 101.3(3) . 1_655
Na1A O01E Na1B 15.71(16) . .
Na1B O01E Cs1 87.7(2) . 1_655
Cs2 O01F H01A 124.1 . .
Cs2 O01F H01B 125.0 . .
H01A O01F H01B 110.8 . .
C02G N01G C02J 121.2(9) . .
C02G N01G C02U 120.0(9) . .
C02U N01G C02J 118.0(9) . .
C01X C01H Si3 120.0(6) . .
C02D C01H Si3 123.6(7) . .
C02D C01H C01X 116.4(8) . .
C037 N01I C040 124.6(12) . .
C037 N01I C044 121.4(14) . .
C044 N01I C040 111.6(11) . .
C021 C01J Si6 123.4(7) . .
C021 C01J C02T 116.6(8) . .
C02T C01J Si6 120.0(7) . .
C01U C01K H01K 119.0 . .
C02A C01K H01K 119.0 . .
C02A C01K C01U 121.9(9) . .
C039 C01L Si00 119.7(4) . .
C039 C01L C041 120.0 . .
C041 C01L Si00 120.3(4) . .
C01L C039 H039 120.0 . .
C03N C039 C01L 120.0 . .
C03N C039 H039 120.0 . .
C039 C03N H03N 120.0 . .
C039 C03N C02F 120.0 . .
C02F C03N H03N 120.0 . .
C03N C02F H02F 120.0 . .
C03S C02F C03N 120.0 . .
C03S C02F H02F 120.0 . .
C02F C03S H03S 120.0 . .
C041 C03S C02F 120.0 . .
C041 C03S H03S 120.0 . .
C01L C041 H041 120.0 . .
C03S C041 C01L 120.0 . .
C03S C041 H041 120.0 . .
C11 C01M Si8 120.8(5) . .
C11 C01M C2AA 120.0 . .
C2AA C01M Si8 118.8(5) . .
C04A C01M Si8 111.2(9) . .
C036 C01M Si8 123.3(11) . .
C036 C01M C04A 118.7(13) . .
C01M C11 H11 120.0 . .
C2 C11 C01M 120.0 . .
C2 C11 H11 120.0 . .
C11 C2 H2 120.0 . .
C11 C2 C8 120.0 . .
C8 C2 H2 120.0 . .
C2 C8 H8 120.0 . .
C9 C8 C2 120.0 . .
C9 C8 H8 120.0 . .
C8 C9 H9 120.0 . .
C2AA C9 C8 120.0 . .
C2AA C9 H9 120.0 . .
C01M C2AA H2AA 120.0 . .
C9 C2AA C01M 120.0 . .
C9 C2AA H2AA 120.0 . .
C01M C04A H04A 121.9 . .
C1 C04A C01M 116.1(16) . .
C1 C04A H04A 121.9 . .
C01M C036 H036 119.5 . .
C01M C036 C17 121(2) . .
C17 C036 H036 119.5 . .
C01Z C01N Si5 125.1(7) . .
C01Z C01N C028 116.3(8) . .
C028 C01N Si5 118.6(7) . .
C02H C01O Si4 123.4(8) . .
C038 C01O Si4 121.1(7) . .
C038 C01O C02H 115.4(9) . .
C020 C01P Si2 122.4(7) . .
C02Z C01P Si2 121.8(7) . .
C02Z C01P C020 115.8(9) . .
C01W C01R Si1 121.8(6) . .
C01W C01R C027 116.4(8) . .
C027 C01R Si1 121.7(7) . .
C035 N01S C03L 121.6(11) . .
C035 N01S C04B 122.0(12) . .
C04B N01S C03L 116.4(12) . .
Na1A O01T Cs1 97.3(4) . 1_655
C04D O01T Cs1 141.1(11) . 1_655
C04D O01T Na1A 115.9(11) . .
C04D O01T Na1B 92.9(11) . .
Na1B O01T Cs1 118.5(5) . 1_655
Na1B O01T Na1A 23.0(3) . .
C01K C01U Si10 120.9(7) . .
C02N C01U Si10 122.1(7) . .
C02N C01U C01K 117.0(9) . .
C023 C01V H01V 119.4 . .
C02B C01V H01V 119.4 . .
C02B C01V C023 121.3(11) . .
C01R C01W H01W 119.1 . .
C02K C01W C01R 121.8(9) . .
C02K C01W H01W 119.1 . .
C01H C01X H01X 119.1 . .
C02E C01X C01H 121.7(9) . .
C02E C01X H01X 119.1 . .
C029 C01Y Si7 121.6(8) . .
C029 C01Y C02M 116.3(9) . .
C02M C01Y Si7 122.1(8) . .
C01N C01Z H01Z 119.1 . .
C01N C01Z C02P 121.7(10) . .
C02P C01Z H01Z 119.1 . .
C01P C020 H020 118.5 . .
C024 C020 C01P 123.0(10) . .
C024 C020 H020 118.5 . .
C01J C021 H021 119.6 . .
C01J C021 C02W 120.8(10) . .
C02W C021 H021 119.6 . .
C03F C022 Si9 117.9(6) . .
C03F C022 C03K 120.0 . .
C03K C022 Si9 122.1(6) . .
C022 C03F H03F 120.0 . .
C03V C03F C022 120.0 . .
C03V C03F H03F 120.0 . .
C03F C03V H03V 120.0 . .
C03F C03V C048 120.0 . .
C048 C03V H03V 120.0 . .
C03V C048 H048 120.0 . .
C03H C048 C03V 120.0 . .
C03H C048 H048 120.0 . .
C048 C03H H03H 120.0 . .
C048 C03H C03K 120.0 . .
C03K C03H H03H 120.0 . .
C022 C03K H03K 120.0 . .
C03H C03K C022 120.0 . .
C03H C03K H03K 120.0 . .
C01V C023 Si11 121.4(8) . .
C03I C023 Si11 122.3(9) . .
C03I C023 C01V 116.1(10) . .
C020 C024 H024 120.1 . .
C02Y C024 C020 119.8(11) . .
C02Y C024 H024 120.1 . .
C03W N025 C03P 123.8(15) . .
C03W N025 C04F 125.8(17) . .
C04F N025 C03P 110.0(16) . .
Cs00 O026 Cs2 92.1(3) 1_545 .
C03W O026 Cs00 146.0(8) . 1_545
C03W O026 Cs2 121.2(8) . .
C01R C027 H027 119.2 . .
C033 C027 C01R 121.7(9) . .
C033 C027 H027 119.2 . .
C01N C028 H028 118.7 . .
C034 C028 C01N 122.6(10) . .
C034 C028 H028 118.7 . .
C01Y C029 H029 119.0 . .
C02Q C029 C01Y 122.0(11) . .
C02Q C029 H029 119.0 . .
C01K C02A H02A 120.3 . .
C01K C02A C03D 119.4(10) . .
C03D C02A H02A 120.3 . .
C01V C02B H02B 119.9 . .
C03A C02B C01V 120.1(11) . .
C03A C02B H02B 119.9 . .
C045 N02C C03Y 117.9(15) . .
C16 N02C C03Y 109.7(14) . .
C16 N02C C045 128.9(15) . .
C01H C02D H02D 119.1 . .
C03C C02D C01H 121.8(10) . .
C03C C02D H02D 119.1 . .
C01X C02E H02E 120.1 . .
C02V C02E C01X 119.8(10) . .
C02V C02E H02E 120.1 . .
O01C C02G N01G 129.3(9) . .
O01C C02G H02G 115.3 . .
N01G C02G H02G 115.3 . .
C01O C02H H02H 119.0 . .
C01O C02H C032 122.0(13) . .
C032 C02H H02H 119.0 . .
C02P C02I H02I 119.7 . .
C02P C02I C034 120.6(10) . .
C034 C02I H02I 119.7 . .
N01G C02J H02C 109.5 . .
N01G C02J H02J 109.5 . .
N01G C02J H02K 109.5 . .
H02C C02J H02J 109.5 . .
H02C C02J H02K 109.5 . .
H02J C02J H02K 109.5 . .
C01W C02K H02L 120.1 . .
C01W C02K C02S 119.7(10) . .
C02S C02K H02L 120.1 . .
C02Q C02L H02M 119.5 . .
C02X C02L H02M 119.5 . .
C02X C02L C02Q 121.0(11) . .
C01Y C02M H02N 118.9 . .
C02X C02M C01Y 122.1(12) . .
C02X C02M H02N 118.9 . .
C01U C02N H02O 118.6 . .
C01U C02N C03E 122.8(11) . .
C03E C02N H02O 118.6 . .
C045 O02O Cs1 90.4(12) . .
C01Z C02P H02P 120.0 . .
C02I C02P C01Z 120.0(11) . .
C02I C02P H02P 120.0 . .
C029 C02Q H02Q 120.5 . .
C02L C02Q C029 119.0(12) . .
C02L C02Q H02Q 120.5 . .
C02T C02R H02R 120.5 . .
C031 C02R H02R 120.5 . .
C031 C02R C02T 118.9(10) . .
C02K C02S H02S 120.1 . .
C033 C02S C02K 119.9(10) . .
C033 C02S H02S 120.1 . .
C01J C02T H02T 118.6 . .
C02R C02T C01J 122.9(10) . .
C02R C02T H02T 118.6 . .
N01G C02U H02U 109.5 . .
N01G C02U H02V 109.5 . .
N01G C02U H02W 109.5 . .
H02U C02U H02V 109.5 . .
H02U C02U H02W 109.5 . .
H02V C02U H02W 109.5 . .
C02E C02V H02X 120.3 . .
C03C C02V C02E 119.4(9) . .
C03C C02V H02X 120.3 . .
C021 C02W H02Y 119.6 . .
C031 C02W C021 120.8(11) . .
C031 C02W H02Y 119.6 . .
C02L C02X C02M 119.5(13) . .
C02L C02X H02Z 120.3 . .
C02M C02X H02Z 120.3 . .
C024 C02Y H02 120.0 . .
C024 C02Y C03U 120.0(11) . .
C03U C02Y H02 120.0 . .
C01P C02Z H0AA 119.0 . .
C01P C02Z C03U 121.9(12) . .
C03U C02Z H0AA 119.0 . .
C02R C031 H031 120.4 . .
C02W C031 C02R 119.3(10) . .
C02W C031 H031 120.4 . .
C02H C032 H032 119.6 . .
C03J C032 C02H 120.8(13) . .
C03J C032 H032 119.6 . .
C027 C033 H033 119.7 . .
C02S C033 C027 120.5(10) . .
C02S C033 H033 119.7 . .
C028 C034 C02I 118.6(11) . .
C028 C034 H034 120.7 . .
C02I C034 H034 120.7 . .
O01D C035 N01S 128.6(13) . .
O01D C035 H035 115.7 . .
N01S C035 H035 115.7 . .
O01B C037 H037 113.5 . .
N01I C037 O01B 133.1(14) . .
N01I C037 H037 113.5 . .
C01O C038 H038 119.3 . .
C01O C038 C03G 121.4(12) . .
C03G C038 H038 119.3 . .
C02B C03A H03A 119.6 . .
C02B C03A C03R 120.9(13) . .
C03R C03A H03A 119.6 . .
C047 N03B C04C 130(2) . .
C047 N03B C04D 116.3(18) . .
C04C N03B C04D 112.8(19) . .
C02D C03C H03C 119.6 . .
C02V C03C C02D 120.8(11) . .
C02V C03C H03C 119.6 . .
C02A C03D H03D 119.8 . .
C02A C03D C03E 120.4(11) . .
C03E C03D H03D 119.8 . .
C02N C03E C03D 118.5(13) . .
C02N C03E H03E 120.8 . .
C03D C03E H03E 120.8 . .
C038 C03G H03G 120.4 . .
C03J C03G C038 119.1(14) . .
C03J C03G H03G 120.4 . .
C023 C03I H03I 119.2 . .
C023 C03I C03R 121.6(15) . .
C03R C03I H03I 119.2 . .
C032 C03J C03G 121.2(12) . .
C032 C03J H03J 119.4 . .
C03G C03J H03J 119.4 . .
N01S C03L H03 109.5 . .
N01S C03L H 109.5 . .
N01S C03L HA 109.5 . .
H03 C03L H 109.5 . .
H03 C03L HA 109.5 . .
H C03L HA 109.5 . .
S0K C03O H03B 109.5 . .
S0K C03O H03L 109.5 . .
S0K C03O H03M 109.5 . .
H03B C03O H03L 109.5 . .
H03B C03O H03M 109.5 . .
H03L C03O H03M 109.5 . .
N025 C03P H03O 109.5 . .
N025 C03P H03P 109.5 . .
N025 C03P H03Q 109.5 . .
H03O C03P H03P 109.5 . .
H03O C03P H03Q 109.5 . .
H03P C03P H03Q 109.5 . .
S0K C03Q H03R 109.5 . .
S0K C03Q H03T 109.5 . .
S0K C03Q H03U 109.5 . .
H03R C03Q H03T 109.5 . .
H03R C03Q H03U 109.5 . .
H03T C03Q H03U 109.5 . .
C03A C03R C03I 119.9(17) . .
C03A C03R H03W 120.0 . .
C03I C03R H03W 120.0 . .
C02Y C03U C02Z 119.2(13) . .
C02Y C03U H03X 120.4 . .
C02Z C03U H03X 120.4 . .
N025 C03W H03Y 118.7 . .
O026 C03W N025 122.5(18) . .
O026 C03W H03Y 118.7 . .
N02C C03Y H03Z 109.5 . .
N02C C03Y HB 109.5 . .
N02C C03Y HC 109.5 . .
H03Z C03Y HB 109.5 . .
H03Z C03Y HC 109.5 . .
HB C03Y HC 109.5 . .
N01I C040 H04B 109.5 . .
N01I C040 H04C 109.5 . .
N01I C040 H04D 109.5 . .
H04B C040 H04C 109.5 . .
H04B C040 H04D 109.5 . .
H04C C040 H04D 109.5 . .
N01I C044 H04E 109.5 . .
N01I C044 H04F 109.5 . .
N01I C044 H04G 109.5 . .
H04E C044 H04F 109.5 . .
H04E C044 H04G 109.5 . .
H04F C044 H04G 109.5 . .
N02C C045 H045 127.0 . .
O02O C045 N02C 106.0(16) . .
O02O C045 H045 127.0 . .
N03B C047 H04H 109.5 . .
N03B C047 H04I 109.5 . .
N03B C047 H04J 109.5 . .
H04H C047 H04I 109.5 . .
H04H C047 H04J 109.5 . .
H04I C047 H04J 109.5 . .
N01S C04B H04R 109.5 . .
N01S C04B H04S 109.5 . .
N01S C04B H04T 109.5 . .
H04R C04B H04S 109.5 . .
H04R C04B H04T 109.5 . .
H04S C04B H04T 109.5 . .
N03B C04C H04K 109.5 . .
N03B C04C H04L 109.5 . .
N03B C04C H04M 109.5 . .
H04K C04C H04L 109.5 . .
H04K C04C H04M 109.5 . .
H04L C04C H04M 109.5 . .
O01T C04D N03B 116.4(19) . .
O01T C04D H04N 121.8 . .
N03B C04D H04N 121.8 . .
N025 C04F H04O 109.5 . .
N025 C04F H04P 109.5 . .
N025 C04F H04Q 109.5 . .
H04O C04F H04P 109.5 . .
H04O C04F H04Q 109.5 . .
H04P C04F H04Q 109.5 . .
Cu07 Na1B Cs1 139.08(14) . 1_655
Si11 Na1B Cs1 131.58(14) . 1_655
Si11 Na1B Cu07 54.92(8) . .
Na1A Na1B Cs1 80.8(4) . 1_655
Na1A Na1B Cu07 59.0(3) . .
Na1A Na1B Si11 82.4(4) . .
Na1A Na1B O0W 47.5(4) . .
Na1A Na1B O15 65.0(4) . .
Na1A Na1B O01E 36.8(4) . .
Na1A Na1B O01T 120.1(6) . .
O0W Na1B Cs1 113.21(17) . 1_655
O0W Na1B Cu07 32.58(11) . .
O0W Na1B Si11 86.25(16) . .
O0W Na1B O01E 81.9(2) . .
O15 Na1B Cs1 136.6(2) . 1_655
O15 Na1B Cu07 31.50(13) . .
O15 Na1B Si11 24.61(13) . .
O15 Na1B O0W 61.72(19) . .
O15 Na1B O01E 91.1(2) . .
O01E Na1B Cs1 47.20(15) . 1_655
O01E Na1B Cu07 95.00(19) . .
O01E Na1B Si11 97.3(2) . .
O01T Na1B Cs1 42.4(4) . 1_655
O01T Na1B Cu07 159.1(5) . .
O01T Na1B Si11 144.6(5) . .
O01T Na1B O0W 129.1(5) . .
O01T Na1B O15 169.1(5) . .
O01T Na1B O01E 89.5(4) . .
N02C C16 H16A 109.5 . .
N02C C16 H16B 109.5 . .
N02C C16 H16C 109.5 . .
H16A C16 H16B 109.5 . .
H16A C16 H16C 109.5 . .
H16B C16 H16C 109.5 . .
C0AA N1 C15 119.5(17) . .
C1AA N1 C0AA 126.8(17) . .
C1AA N1 C15 113.3(18) . .
N1 C0AA H0AB 109.5 . .
N1 C0AA H0AC 109.5 . .
N1 C0AA H0AD 109.5 . .
H0AB C0AA H0AC 109.5 . .
H0AB C0AA H0AD 109.5 . .
H0AC C0AA H0AD 109.5 . .
O6 C0AA N1 132(2) . .
N1 C1AA H1AA 109.5 . .
N1 C1AA H1AB 109.5 . .
N1 C1AA H1AC 109.5 . .
N1 C1AA H1AD 115.9 . .
O4 C1AA N1 128(3) . .
O4 C1AA H1AD 115.9 . .
H1AA C1AA N1 109.5 . .
H1AA C1AA H1AA 0.0 . .
H1AA C1AA H1AB 109.5 . .
H1AA C1AA H1AB 109.5 . .
H1AA C1AA H1AB 109.5 . .
H1AA C1AA H1AC 109.5 . .
H1AA C1AA H1AC 109.5 . .
H1AA C1AA H1AC 109.5 . .
H1AB C1AA N1 109.5 . .
H1AB C1AA H1AA 109.5 . .
H1AB C1AA H1AB 0.0 . .
H1AB C1AA H1AC 109.5 . .
H1AB C1AA H1AC 109.5 . .
H1AB C1AA H1AC 109.5 . .
H1AC C1AA N1 109.5 . .
H1AC C1AA H1AA 109.5 . .
H1AC C1AA H1AB 109.5 . .
H1AC C1AA H1AC 0.0 . .
N1 C15 H15A 109.5 . .
N1 C15 H15B 109.5 . .
N1 C15 H15C 109.5 . .
H15A C15 H15B 109.5 . .
H15A C15 H15C 109.5 . .
H15B C15 H15C 109.5 . .
C04A C1 H1 120.2 . .
C3 C1 C04A 119.6(19) . .
C3 C1 H1 120.2 . .
C1 C3 H3 119.4 . .
C1 C3 C17 121(2) . .
C17 C3 H3 119.4 . .
C036 C17 H17 120.8 . .
C3 C17 C036 118(2) . .
C3 C17 H17 120.8 . .

loop_
_geom_bond_atom_site_label_1
_geom_bond_atom_site_label_2
_geom_bond_distance
_geom_bond_site_symmetry_2
Cs00 Cu05 3.8721(10) .
Cs00 Si1 3.940(2) .
Cs00 Si3 3.971(2) .
Cs00 Si8 3.905(2) .
Cs00 Si10 4.300(2) .
Cs00 O00T 3.324(5) .
Cs00 O00V 3.035(5) .
Cs00 O00X 3.002(5) .
Cs00 O010 3.277(5) .
Cs00 O01B 3.092(6) 1_565
Cs00 O01C 3.128(7) .
Cs00 O026 3.078(10) 1_565
Cs1 Cu06 3.9296(11) .
Cs1 Si00 3.884(2) .
Cs1 Si4 4.037(2) .
Cs1 Si6 3.907(2) .
Cs1 Na1A 4.140(4) 1_455
Cs1 O00Q 3.208(5) .
Cs1 O00R 3.267(5) .
Cs1 O00S 3.089(5) .
Cs1 O016 3.035(5) .
Cs1 O01E 3.069(7) 1_455
Cs1 O01T 3.207(10) 1_455
Cs1 O02O 3.503(14) .
Cs2 Cu04 4.0104(10) .
Cs2 Si5 3.992(2) .
Cs2 Si7 3.903(2) .
Cs2 Si9 4.020(2) .
Cs2 O00U 3.106(5) .
Cs2 O00Y 3.188(5) .
Cs2 O014 3.327(6) .
Cs2 O019 3.171(5) .
Cs2 O01B 3.150(7) .
Cs2 O01C 3.084(7) 1_545
Cs2 O01F 3.354(7) .
Cs2 O026 3.139(10) .
Cu04 Cu05 3.0446(13) .
Cu04 O0M 1.965(5) .
Cu04 O0N 1.982(5) .
Cu04 O00U 1.898(5) .
Cu04 O019 1.925(5) .
Cu05 O0M 1.971(5) .
Cu05 O0N 1.989(5) .
Cu05 O00V 1.920(5) .
Cu05 O00X 1.900(5) .
Cu06 Cu07 3.0254(14) .
Cu06 O0O 1.981(5) .
Cu06 O0P 1.968(5) .
Cu06 O00S 1.911(5) .
Cu06 O016 1.908(5) .
Cu07 Na1A 3.133(5) .
Cu07 O0O 1.958(5) .
Cu07 O0P 1.973(4) .
Cu07 O0W 1.912(5) .
Cu07 O15 1.918(5) .
Cu07 Na1B 3.531(5) .
Si00 O0M 1.613(5) .
Si00 O00Q 1.629(5) .
Si00 O00R 1.636(5) .
Si00 C01L 1.895(5) .
Si1 O0P 1.615(5) .
Si1 O00T 1.634(5) .
Si1 O010 1.637(6) .
Si1 C01R 1.855(8) .
Si2 O0N 1.620(5) .
Si2 O00Z 1.629(5) .
Si2 O011 1.623(5) .
Si2 C01P 1.863(9) .
Si3 O00R 1.646(5) .
Si3 O00V 1.582(5) .
Si3 O012 1.640(5) .
Si3 C01H 1.868(7) .
Si4 O00S 1.584(5) .
Si4 O00T 1.649(5) .
Si4 O012 1.634(5) .
Si4 C01O 1.864(8) .
Si5 O00Q 1.648(5) .
Si5 O017 1.637(6) .
Si5 O019 1.587(5) .
Si5 C01N 1.860(8) .
Si6 O00Y 1.659(5) .
Si6 O016 1.581(5) .
Si6 O017 1.634(6) .
Si6 C01J 1.845(8) .
Si7 O0O 1.610(5) .
Si7 O00Y 1.627(5) .
Si7 O014 1.642(6) .
Si7 C01Y 1.847(9) .
Si8 O00X 1.585(6) .
Si8 O011 1.646(5) .
Si8 O01A 1.631(6) .
Si8 C01M 1.923(7) .
Si9 O00U 1.582(5) .
Si9 O00Z 1.647(5) .
Si9 O018 1.640(6) .
Si9 C022 1.925(6) .
Si10 Na1A 3.415(5) .
Si10 O0W 1.579(5) .
Si10 O010 1.648(5) .
Si10 O01A 1.632(6) .
Si10 C01U 1.863(9) .
Si11 Na1A 3.471(5) .
Si11 O014 1.639(6) .
Si11 O15 1.581(5) .
Si11 O018 1.633(7) .
Si11 C023 1.858(9) .
Si11 Na1B 3.456(5) .
S0K Na1A 3.236(6) .
S0K O01E 1.528(8) .
S0K C03O 1.710(18) .
S0K C03Q 1.763(14) .
Na1A Cs1 4.140(4) 1_655
Na1A O0W 2.221(7) .
Na1A O15 2.255(7) .
Na1A O01E 2.239(10) .
Na1A O01T 2.242(11) .
Na1A Na1B 1.011(6) .
O0W Na1B 2.776(7) .
O15 Na1B 2.488(7) .
O01B Cs00 3.092(6) 1_545
O01B C037 1.235(15) .
O01C Cs2 3.083(7) 1_565
O01C C02G 1.221(11) .
O01D C035 1.173(13) .
O01E Cs1 3.069(7) 1_655
O01E Na1B 2.965(10) .
O01F H01A 0.9351 .
O01F H01B 0.9338 .
N01G C02G 1.274(12) .
N01G C02J 1.452(13) .
N01G C02U 1.449(13) .
C01H C01X 1.389(12) .
C01H C02D 1.384(13) .
N01I C037 1.204(16) .
N01I C040 1.533(17) .
N01I C044 1.368(17) .
C01J C021 1.389(13) .
C01J C02T 1.391(12) .
C01K H01K 0.9500 .
C01K C01U 1.399(12) .
C01K C02A 1.387(12) .
C01L C039 1.3900 .
C01L C041 1.3900 .
C039 H039 0.9500 .
C039 C03N 1.3900 .
C03N H03N 0.9500 .
C03N C02F 1.3900 .
C02F H02F 0.9500 .
C02F C03S 1.3900 .
C03S H03S 0.9500 .
C03S C041 1.3900 .
C041 H041 0.9500 .
C01M C11 1.3900 .
C01M C2AA 1.3900 .
C01M C04A 1.48(2) .
C01M C036 1.25(2) .
C11 H11 0.9500 .
C11 C2 1.3900 .
C2 H2 0.9500 .
C2 C8 1.3900 .
C8 H8 0.9500 .
C8 C9 1.3900 .
C9 H9 0.9500 .
C9 C2AA 1.3900 .
C2AA H2AA 0.9500 .
C04A H04A 0.9500 .
C04A C1 1.39(3) .
C036 H036 0.9500 .
C036 C17 1.40(3) .
C01N C01Z 1.367(13) .
C01N C028 1.398(13) .
C01O C02H 1.388(15) .
C01O C038 1.384(16) .
C01P C020 1.394(12) .
C01P C02Z 1.387(15) .
C01R C01W 1.403(12) .
C01R C027 1.411(12) .
N01S C035 1.297(15) .
N01S C03L 1.495(15) .
N01S C04B 1.395(18) .
O01T Cs1 3.207(10) 1_655
O01T C04D 1.23(2) .
O01T Na1B 1.557(11) .
C01U C02N 1.386(14) .
C01V H01V 0.9500 .
C01V C023 1.413(13) .
C01V C02B 1.402(15) .
C01W H01W 0.9500 .
C01W C02K 1.382(13) .
C01X H01X 0.9500 .
C01X C02E 1.383(12) .
C01Y C029 1.404(14) .
C01Y C02M 1.409(15) .
C01Z H01Z 0.9500 .
C01Z C02P 1.404(14) .
C020 H020 0.9500 .
C020 C024 1.382(14) .
C021 H021 0.9500 .
C021 C02W 1.394(15) .
C022 C03F 1.3900 .
C022 C03K 1.3900 .
C03F H03F 0.9500 .
C03F C03V 1.3900 .
C03V H03V 0.9500 .
C03V C048 1.3900 .
C048 H048 0.9500 .
C048 C03H 1.3900 .
C03H H03H 0.9500 .
C03H C03K 1.3900 .
C03K H03K 0.9500 .
C023 C03I 1.392(17) .
C024 H024 0.9500 .
C024 C02Y 1.350(17) .
N025 C03P 1.49(2) .
N025 C03W 1.26(2) .
N025 C04F 1.41(2) .
O026 Cs00 3.078(10) 1_545
O026 C03W 1.21(2) .
C027 H027 0.9500 .
C027 C033 1.374(14) .
C028 H028 0.9500 .
C028 C034 1.379(14) .
C029 H029 0.9500 .
C029 C02Q 1.394(15) .
C02A H02A 0.9500 .
C02A C03D 1.388(17) .
C02B H02B 0.9500 .
C02B C03A 1.351(19) .
N02C C03Y 1.443(15) .
N02C C045 1.384(19) .
N02C C16 1.245(12) .
C02D H02D 0.9500 .
C02D C03C 1.374(15) .
C02E H02E 0.9500 .
C02E C02V 1.374(15) .
C02G H02G 0.9500 .
C02H H02H 0.9500 .
C02H C032 1.406(15) .
C02I H02I 0.9500 .
C02I C02P 1.342(16) .
C02I C034 1.382(17) .
C02J H02C 0.9800 .
C02J H02J 0.9800 .
C02J H02K 0.9800 .
C02K H02L 0.9500 .
C02K C02S 1.392(16) .
C02L H02M 0.9500 .
C02L C02Q 1.385(19) .
C02L C02X 1.373(19) .
C02M H02N 0.9500 .
C02M C02X 1.385(15) .
C02N H02O 0.9500 .
C02N C03E 1.391(17) .
O02O C045 1.28(2) .
C02P H02P 0.9500 .
C02Q H02Q 0.9500 .
C02R H02R 0.9500 .
C02R C02T 1.384(13) .
C02R C031 1.381(17) .
C02S H02S 0.9500 .
C02S C033 1.368(16) .
C02T H02T 0.9500 .
C02U H02U 0.9800 .
C02U H02V 0.9800 .
C02U H02W 0.9800 .
C02V H02X 0.9500 .
C02V C03C 1.354(16) .
C02W H02Y 0.9500 .
C02W C031 1.372(17) .
C02X H02Z 0.9500 .
C02Y H02 0.9500 .
C02Y C03U 1.391(17) .
C02Z H0AA 0.9500 .
C02Z C03U 1.400(15) .
C031 H031 0.9500 .
C032 H032 0.9500 .
C032 C03J 1.278(18) .
C033 H033 0.9500 .
C034 H034 0.9500 .
C035 H035 0.9500 .
C037 H037 0.9500 .
C038 H038 0.9500 .
C038 C03G 1.403(15) .
C03A H03A 0.9500 .
C03A C03R 1.36(2) .
N03B C047 1.26(3) .
N03B C04C 1.30(2) .
N03B C04D 1.39(3) .
C03C H03C 0.9500 .
C03D H03D 0.9500 .
C03D C03E 1.395(19) .
C03E H03E 0.9500 .
C03G H03G 0.9500 .
C03G C03J 1.380(18) .
C03I H03I 0.9500 .
C03I C03R 1.41(2) .
C03J H03J 0.9500 .
C03L H03 0.9800 .
C03L H 0.9800 .
C03L HA 0.9800 .
C03O H03B 0.9800 .
C03O H03L 0.9800 .
C03O H03M 0.9800 .
C03P H03O 0.9800 .
C03P H03P 0.9800 .
C03P H03Q 0.9800 .
C03Q H03R 0.9800 .
C03Q H03T 0.9800 .
C03Q H03U 0.9800 .
C03R H03W 0.9500 .
C03U H03X 0.9500 .
C03W H03Y 0.9500 .
C03Y H03Z 0.9800 .
C03Y HB 0.9800 .
C03Y HC 0.9800 .
C040 H04B 0.9800 .
C040 H04C 0.9800 .
C040 H04D 0.9800 .
C044 H04E 0.9800 .
C044 H04F 0.9800 .
C044 H04G 0.9800 .
C045 H045 0.9500 .
C047 H04H 0.9800 .
C047 H04I 0.9800 .
C047 H04J 0.9800 .
C04B H04R 0.9800 .
C04B H04S 0.9800 .
C04B H04T 0.9800 .
C04C H04K 0.9800 .
C04C H04L 0.9800 .
C04C H04M 0.9800 .
C04D H04N 0.9500 .
C04F H04O 0.9800 .
C04F H04P 0.9800 .
C04F H04Q 0.9800 .
Na1B Cs1 4.180(4) 1_655
C16 H16A 0.9800 .
C16 H16B 0.9800 .
C16 H16C 0.9800 .
N1 C0AA 1.355(15) .
N1 C1AA 1.335(17) .
N1 C15 1.44(3) .
C0AA H0AB 0.9800 .
C0AA H0AC 0.9800 .
C0AA H0AD 0.9800 .
C0AA O6 1.156(16) .
O4 C1AA 1.095(17) .
C1AA H1AA 0.9800 .
C1AA H1AA 0.9800 .
C1AA H1AB 0.9800 .
C1AA H1AB 0.9800 .
C1AA H1AC 0.9800 .
C1AA H1AC 0.9800 .
C1AA H1AD 0.9500 .
C15 H15A 0.9800 .
C15 H15B 0.9800 .
C15 H15C 0.9800 .
C1 H1 0.9500 .
C1 C3 1.35(3) .
C3 H3 0.9500 .
C3 C17 1.38(3) .
C17 H17 0.9500 .

loop_
_geom_torsion_atom_site_label_1
_geom_torsion_atom_site_label_2
_geom_torsion_atom_site_label_3
_geom_torsion_atom_site_label_4
_geom_torsion
_geom_torsion_site_symmetry_1
_geom_torsion_site_symmetry_4
Cs00 Cu05 O00X Si8 -139.4(6) . .
Cs00 Si1 O0P Cu06 114.1(3) . .
Cs00 Si1 O0P Cu07 -109.3(3) . .
Cs00 Si1 O00T Si4 -136.8(4) . .
Cs00 Si1 O010 Si10 136.2(5) . .
Cs00 Si1 C01R C01W 128.1(6) . .
Cs00 Si1 C01R C027 -53.5(11) . .
Cs00 Si3 O00R Cs1 -102.8(4) . .
Cs00 Si3 O00R Si00 30.7(6) . .
Cs00 Si3 O00V Cu05 -134.6(5) . .
Cs00 Si3 O012 Si4 79.8(4) . .
Cs00 Si3 C01H C01X 149.5(7) . .
Cs00 Si3 C01H C02D -30.9(9) . .
Cs00 Si8 O00X Cu05 136.2(6) . .
Cs00 Si8 O011 Si2 -19.4(8) . .
Cs00 Si8 O01A Si10 -80.6(5) . .
Cs00 Si10 O0W Cu07 12.9(6) . .
Cs00 Si10 O0W Na1A -148.7(3) . .
Cs00 Si10 O0W Na1B -125.6(2) . .
Cs00 Si10 O010 Si1 -129.9(5) . .
Cs00 Si10 O01A Si8 74.5(5) . .
Cs00 Si10 C01U C01K 116.8(7) . .
Cs00 Si10 C01U C02N -62.5(11) . .
Cs00 O01B C037 N01I 55(3) 1_545 .
Cs00 O01C C02G N01G 157.8(12) . .
Cs00 O026 C03W N025 -112(2) 1_545 .
Cs1 Si00 O0M Cu04 -105.7(3) . .
Cs1 Si00 O0M Cu05 110.5(3) . .
Cs1 Si00 O00Q Si5 140.2(4) . .
Cs1 Si00 O00R Si3 -141.6(4) . .
Cs1 Si00 C01L C039 81.1(7) . .
Cs1 Si00 C01L C041 -96.7(6) . .
Cs1 Si4 O00S Cu06 -138.8(5) . .
Cs1 Si4 O00T Cs00 -99.4(4) . .
Cs1 Si4 O00T Si1 29.3(7) . .
Cs1 Si4 O012 Si3 79.0(4) . .
Cs1 Si4 C01O C02H 169.9(8) . .
Cs1 Si4 C01O C038 -13.5(9) . .
Cs1 Si5 O00Q Si00 -133.8(5) . .
Cs1 Si5 O017 Si6 73.9(5) . .
Cs1 Si5 O019 Cs2 -118.27(19) . .
Cs1 Si5 O019 Cu04 6.8(6) . .
Cs1 Si5 C01N C01Z -164.3(8) . .
Cs1 Si5 C01N C028 15.5(9) . .
Cs1 Si6 O00Y Cs2 104.1(4) . .
Cs1 Si6 O00Y Si7 -30.6(8) . .
Cs1 Si6 O016 Cu06 134.3(6) . .
Cs1 Si6 O017 Si5 -79.3(5) . .
Cs1 Si6 C01J C021 38.2(9) . .
Cs1 Si6 C01J C02T -142.4(7) . .
Cs1 Na1A Na1B Cu07 172.2(2) 1_655 .
Cs1 Na1A Na1B Si11 -134.43(10) 1_655 .
Cs1 Na1A Na1B O0W 133.7(3) 1_655 .
Cs1 Na1A Na1B O15 -152.6(2) 1_655 .
Cs1 Na1A Na1B O01E -21.3(5) 1_655 .
Cs1 Na1A Na1B O01T 16.5(7) 1_655 .
Cs1 O01T C04D N03B 82(3) 1_655 .
Cs1 O01T Na1B Cu07 -105.9(12) 1_655 .
Cs1 O01T Na1B Si11 99.1(7) 1_655 .
Cs1 O01T Na1B Na1A -24.5(9) 1_655 .
Cs1 O01T Na1B O0W -82.1(7) 1_655 .
Cs1 O01T Na1B O15 91(3) 1_655 .
Cs1 O01T Na1B O01E -3.0(5) 1_655 .
Cs1 O02O C045 N02C 144.0(16) . .
Cs2 Cu04 O00U Si9 147.6(6) . .
Cs2 Si5 O00Q Cs1 95.2(4) . .
Cs2 Si5 O00Q Si00 -38.6(7) . .
Cs2 Si5 O017 Si6 -82.8(5) . .
Cs2 Si5 O019 Cu04 125.1(5) . .
Cs2 Si5 C01N C01Z 49.8(9) . .
Cs2 Si5 C01N C028 -130.3(8) . .
Cs2 Si6 O00Y Si7 -134.7(5) . .
Cs2 Si6 O016 Cs1 -121.85(19) . .
Cs2 Si6 O016 Cu06 12.5(6) . .
Cs2 Si6 O017 Si5 78.9(5) . .
Cs2 Si6 C01J C021 -172.0(8) . .
Cs2 Si6 C01J C02T 7.4(8) . .
Cs2 Si7 O0O Cu06 -110.7(3) . .
Cs2 Si7 O0O Cu07 111.2(3) . .
Cs2 Si7 O00Y Si6 140.2(5) . .
Cs2 Si7 O014 Si11 -137.6(5) . .
Cs2 Si7 C01Y C029 -126.8(7) . .
Cs2 Si7 C01Y C02M 51.7(10) . .
Cs2 Si9 O00U Cu04 -145.3(6) . .
Cs2 Si9 O00Z Si2 29.5(8) . .
Cs2 Si9 O018 Si11 81.5(4) . .
Cs2 O01B C037 N01I 172.5(16) . .
Cs2 O01C C02G N01G -8(4) 1_565 .
Cs2 O026 C03W N025 79.9(17) . .
Cu04 Cu05 O00X Cs00 164.18(7) . .
Cu04 Cu05 O00X Si8 24.8(6) . .
Cu05 Cu04 O00U Cs2 -164.25(7) . .
Cu05 Cu04 O00U Si9 -16.7(6) . .
Cu07 Na1A Na1B Cs1 -172.2(2) . 1_655
Cu07 Na1A Na1B Si11 53.38(18) . .
Cu07 Na1A Na1B O0W -38.5(2) . .
Cu07 Na1A Na1B O15 35.18(17) . .
Cu07 Na1A Na1B O01E 166.5(6) . .
Cu07 Na1A Na1B O01T -155.7(6) . .
Si00 C01L C039 C03N -177.8(8) . .
Si00 C01L C041 C03S 177.8(8) . .
Si1 C01R C01W C02K 178.8(9) . .
Si1 C01R C027 C033 -179.0(11) . .
Si2 C01P C020 C024 -177.0(9) . .
Si2 C01P C02Z C03U 177.7(11) . .
Si3 C01H C01X C02E 176.9(8) . .
Si3 C01H C02D C03C -178.5(11) . .
Si4 C01O C02H C032 175.2(10) . .
Si4 C01O C038 C03G -177.3(10) . .
Si5 C01N C01Z C02P -178.4(9) . .
Si5 C01N C028 C034 -179.1(10) . .
Si6 C01J C021 C02W 174.2(9) . .
Si6 C01J C02T C02R -173.1(9) . .
Si7 C01Y C029 C02Q 178.6(8) . .
Si7 C01Y C02M C02X -178.7(9) . .
Si8 C01M C11 C2 -172.4(7) . .
Si8 C01M C2AA C9 172.5(7) . .
Si8 C01M C04A C1 -177.0(13) . .
Si8 C01M C036 C17 174.2(15) . .
Si9 C022 C03F C03V -179.9(7) . .
Si9 C022 C03K C03H 179.9(7) . .
Si10 Na1A Na1B Cs1 -111.1(2) . 1_655
Si10 Na1A Na1B Cu07 61.09(19) . .
Si10 Na1A Na1B Si11 114.5(2) . .
Si10 Na1A Na1B O0W 22.61(18) . .
Si10 Na1A Na1B O15 96.3(3) . .
Si10 Na1A Na1B O01E -132.4(6) . .
Si10 Na1A Na1B O01T -94.6(7) . .
Si10 C01U C02N C03E 179.3(12) . .
Si11 Na1A Na1B Cs1 134.43(10) . 1_655
Si11 Na1A Na1B Cu07 -53.38(18) . .
Si11 Na1A Na1B O0W -91.9(3) . .
Si11 Na1A Na1B O15 -18.20(17) . .
Si11 Na1A Na1B O01E 113.1(5) . .
Si11 Na1A Na1B O01T 150.9(7) . .
Si11 C023 C03I C03R 177.5(13) . .
S0K Na1A Na1B Cs1 38.2(7) . 1_655
S0K Na1A Na1B Cu07 -149.6(9) . .
S0K Na1A Na1B Si11 -96.2(8) . .
S0K Na1A Na1B O0W 171.9(10) . .
S0K Na1A Na1B O15 -114.4(8) . .
S0K Na1A Na1B O01E 16.9(5) . .
S0K Na1A Na1B O01T 54.7(11) . .
Na1A Si10 O0W Cu07 161.6(7) . .
Na1A Si10 O0W Na1B 23.1(2) . .
Na1A Si10 O010 Cs00 137.5(2) . .
Na1A Si10 O010 Si1 7.6(6) . .
Na1A Si10 O01A Si8 -80.4(5) . .
Na1A Si10 C01U C01K -54.1(8) . .
Na1A Si10 C01U C02N 126.6(10) . .
Na1A Si11 O014 Cs2 -137.8(2) . .
Na1A Si11 O014 Si7 -8.8(7) . .
Na1A Si11 O15 Cu07 -171.4(9) . .
Na1A Si11 O15 Na1B -22.8(3) . .
Na1A Si11 O018 Si9 78.6(4) . .
Na1A Si11 C023 C01V 43.1(8) . .
Na1A Si11 C023 C03I -132.6(10) . .
Na1A S0K O01E Cs1 -165.2(11) . 1_655
Na1A S0K O01E Na1B 7.2(2) . .
Na1A O01T C04D N03B -132.5(13) . .
Na1A O01T Na1B Cs1 24.5(9) . 1_655
Na1A O01T Na1B Cu07 -81.4(12) . .
Na1A O01T Na1B Si11 123.6(11) . .
Na1A O01T Na1B O0W -57.6(5) . .
Na1A O01T Na1B O15 115(3) . .
Na1A O01T Na1B O01E 21.6(5) . .
O0M Cu05 O00X Cs00 -160.8(12) . .
O0M Cu05 O00X Si8 59.9(15) . .
O0M Si00 O00Q Cs1 -98.9(2) . .
O0M Si00 O00Q Si5 41.3(5) . .
O0M Si00 O00R Cs1 99.6(2) . .
O0M Si00 O00R Si3 -42.0(4) . .
O0M Si00 C01L C039 -97.9(6) . .
O0M Si00 C01L C041 84.3(6) . .
O0N Cu04 O00U Cs2 -155.7(2) . .
O0N Cu04 O00U Si9 -8.1(5) . .
O0N Cu05 O00X Cs00 153.5(2) . .
O0N Cu05 O00X Si8 14.1(5) . .
O0N Si2 O00Z Si9 -43.4(5) . .
O0N Si2 O011 Si8 36.1(5) . .
O0N Si2 C01P C020 179.3(7) . .
O0N Si2 C01P C02Z -1.3(11) . .
O0O Si7 O00Y Cs2 -98.7(3) . .
O0O Si7 O00Y Si6 41.6(5) . .
O0O Si7 O014 Cs2 99.5(3) . .
O0O Si7 O014 Si11 -38.1(5) . .
O0O Si7 C01Y C029 56.7(8) . .
O0O Si7 C01Y C02M -124.7(8) . .
O0P Si1 O00T Cs00 96.1(2) . .
O0P Si1 O00T Si4 -40.6(4) . .
O0P Si1 O010 Cs00 -95.5(2) . .
O0P Si1 O010 Si10 40.7(5) . .
O0P Si1 C01R C01W -51.4(8) . .
O0P Si1 C01R C027 127.0(8) . .
O00Q Si00 O0M Cu04 -48.4(4) . .
O00Q Si00 O0M Cu05 167.9(3) . .
O00Q Si00 O00R Cs1 -19.0(3) . .
O00Q Si00 O00R Si3 -160.7(3) . .
O00Q Si00 C01L C039 24.5(7) . .
O00Q Si00 C01L C041 -153.3(5) . .
O00Q Si5 O017 Si6 69.5(5) . .
O00Q Si5 O019 Cs2 -160.2(2) . .
O00Q Si5 O019 Cu04 -35.1(5) . .
O00Q Si5 C01N C01Z -121.0(9) . .
O00Q Si5 C01N C028 58.8(8) . .
O00R Si00 O0M Cu04 -165.4(3) . .
O00R Si00 O0M Cu05 50.9(4) . .
O00R Si00 O00Q Cs1 19.6(3) . .
O00R Si00 O00Q Si5 159.8(3) . .
O00R Si00 C01L C039 140.4(5) . .
O00R Si00 C01L C041 -37.4(7) . .
O00R Si3 O00V Cs00 163.7(2) . .
O00R Si3 O00V Cu05 29.0(5) . .
O00R Si3 O012 Si4 -71.8(5) . .
O00R Si3 C01H C01X -45.1(8) . .
O00R Si3 C01H C02D 134.5(9) . .
O00S Si4 O00T Cs00 -123.7(3) . .
O00S Si4 O00T Si1 5.1(5) . .
O00S Si4 O012 Si3 50.5(5) . .
O00S Si4 C01O C02H -147.5(8) . .
O00S Si4 C01O C038 29.1(9) . .
O00T Si1 O0P Cu06 55.0(4) . .
O00T Si1 O0P Cu07 -168.5(3) . .
O00T Si1 O010 Cs00 23.0(3) . .
O00T Si1 O010 Si10 159.1(4) . .
O00T Si1 C01R C01W -173.0(7) . .
O00T Si1 C01R C027 5.3(9) . .
O00T Si4 O00S Cs1 164.0(2) . .
O00T Si4 O00S Cu06 25.2(5) . .
O00T Si4 O012 Si3 -73.3(5) . .
O00T Si4 C01O C02H -24.8(9) . .
O00T Si4 C01O C038 151.9(8) . .
O00U Si9 O00Z Si2 6.9(5) . .
O00U Si9 O018 Si11 50.8(5) . .
O00V Cu05 O00X Cs00 -28.5(2) . .
O00V Cu05 O00X Si8 -167.9(5) . .
O00V Si3 O00R Cs1 -127.0(3) . .
O00V Si3 O00R Si00 6.5(4) . .
O00V Si3 O012 Si4 51.0(5) . .
O00V Si3 C01H C01X -167.8(7) . .
O00V Si3 C01H C02D 11.8(10) . .
O0W Si10 O010 Cs00 126.5(3) . .
O0W Si10 O010 Si1 -3.4(5) . .
O0W Si10 O01A Si8 -50.2(6) . .
O0W Si10 C01U C01K -76.1(9) . .
O0W Si10 C01U C02N 104.6(11) . .
O0W Na1A Na1B Cs1 -133.7(3) . 1_655
O0W Na1A Na1B Cu07 38.5(2) . .
O0W Na1A Na1B Si11 91.9(3) . .
O0W Na1A Na1B O15 73.7(3) . .
O0W Na1A Na1B O01E -155.0(7) . .
O0W Na1A Na1B O01T -117.2(7) . .
O00X Si8 O011 Si2 2.5(5) . .
O00X Si8 O01A Si10 -50.0(6) . .
O00Y Si6 O016 Cs1 -164.2(2) . .
O00Y Si6 O016 Cu06 -29.9(6) . .
O00Y Si6 O017 Si5 74.5(5) . .
O00Y Si6 C01J C021 -129.2(8) . .
O00Y Si6 C01J C02T 50.1(8) . .
O00Y Si7 O0O Cu06 -54.9(4) . .
O00Y Si7 O0O Cu07 167.0(3) . .
O00Y Si7 O014 Cs2 -19.1(3) . .
O00Y Si7 O014 Si11 -156.7(4) . .
O00Y Si7 C01Y C029 178.5(7) . .
O00Y Si7 C01Y C02M -2.9(9) . .
O00Z Si2 O0N Cu04 58.2(4) . .
O00Z Si2 O0N Cu05 -174.0(3) . .
O00Z Si2 O011 Si8 156.9(4) . .
O00Z Si2 C01P C020 58.3(9) . .
O00Z Si2 C01P C02Z -122.3(10) . .
O00Z Si9 O00U Cs2 166.0(2) . .
O00Z Si9 O00U Cu04 20.7(6) . .
O00Z Si9 O018 Si11 -72.1(5) . .
O010 Si1 O0P Cu06 171.6(3) . .
O010 Si1 O0P Cu07 -51.8(4) . .
O010 Si1 O00T Cs00 -22.5(3) . .
O010 Si1 O00T Si4 -159.3(3) . .
O010 Si1 C01R C01W 71.1(8) . .
O010 Si1 C01R C027 -110.5(9) . .
O010 Si10 O0W Cu07 -31.8(5) . .
O010 Si10 O0W Na1A 166.6(4) . .
O010 Si10 O0W Na1B -170.4(3) . .
O010 Si10 O01A Si8 72.4(6) . .
O010 Si10 C01U C01K 161.8(7) . .
O010 Si10 C01U C02N -17.5(11) . .
O011 Si2 O0N Cu04 176.8(3) . .
O011 Si2 O0N Cu05 -55.4(4) . .
O011 Si2 O00Z Si9 -164.2(4) . .
O011 Si2 C01P C020 -58.2(9) . .
O011 Si2 C01P C02Z 121.2(10) . .
O011 Si8 O00X Cs00 -166.6(2) . .
O011 Si8 O00X Cu05 -30.4(6) . .
O011 Si8 O01A Si10 73.3(6) . .
O012 Si3 O00R Cs1 -2.7(3) . .
O012 Si3 O00R Si00 130.8(3) . .
O012 Si3 O00V Cs00 43.2(3) . .
O012 Si3 O00V Cu05 -91.4(4) . .
O012 Si3 C01H C01X 67.9(7) . .
O012 Si3 C01H C02D -112.5(9) . .
O012 Si4 O00S Cs1 42.9(3) . .
O012 Si4 O00S Cu06 -95.9(4) . .
O012 Si4 O00T Cs00 0.2(3) . .
O012 Si4 O00T Si1 128.9(4) . .
O012 Si4 C01O C02H 89.3(9) . .
O012 Si4 C01O C038 -94.0(9) . .
O014 Si7 O0O Cu06 -172.0(3) . .
O014 Si7 O0O Cu07 49.9(4) . .
O014 Si7 O00Y Cs2 20.4(3) . .
O014 Si7 O00Y Si6 160.6(4) . .
O014 Si7 C01Y C029 -65.4(8) . .
O014 Si7 C01Y C02M 113.2(8) . .
O014 Si11 O15 Cu07 25.7(6) . .
O014 Si11 O15 Na1A -162.9(4) . .
O014 Si11 O15 Na1B 174.3(3) . .
O014 Si11 O018 Si9 -74.6(5) . .
O014 Si11 C023 C01V -175.1(7) . .
O014 Si11 C023 C03I 9.2(11) . .
O15 Si11 O014 Cs2 -124.5(3) . .
O15 Si11 O014 Si7 4.5(6) . .
O15 Si11 O018 Si9 48.2(5) . .
O15 Si11 C023 C01V 63.5(9) . .
O15 Si11 C023 C03I -112.3(10) . .
O15 Na1A Na1B Cs1 152.6(2) . 1_655
O15 Na1A Na1B Cu07 -35.18(17) . .
O15 Na1A Na1B Si11 18.20(17) . .
O15 Na1A Na1B O0W -73.7(3) . .
O15 Na1A Na1B O01E 131.3(6) . .
O15 Na1A Na1B O01T 169.1(6) . .
O016 Si6 O00Y Cs2 130.9(3) . .
O016 Si6 O00Y Si7 -3.8(5) . .
O016 Si6 O017 Si5 -49.1(6) . .
O016 Si6 C01J C021 -7.0(9) . .
O016 Si6 C01J C02T 172.3(7) . .
O017 Si5 O00Q Cs1 6.2(3) . .
O017 Si5 O00Q Si00 -127.6(4) . .
O017 Si5 O019 Cs2 -40.4(3) . .
O017 Si5 O019 Cu04 84.7(5) . .
O017 Si5 C01N C01Z 125.7(9) . .
O017 Si5 C01N C028 -54.4(8) . .
O017 Si6 O00Y Cs2 6.1(3) . .
O017 Si6 O00Y Si7 -128.6(4) . .
O017 Si6 O016 Cs1 -43.1(4) . .
O017 Si6 O016 Cu06 91.2(5) . .
O017 Si6 C01J C021 117.9(8) . .
O017 Si6 C01J C02T -62.8(8) . .
O018 Si9 O00U Cs2 45.2(3) . .
O018 Si9 O00U Cu04 -100.1(5) . .
O018 Si9 O00Z Si2 130.5(4) . .
O018 Si11 O014 Cs2 -0.4(3) . .
O018 Si11 O014 Si7 128.6(4) . .
O018 Si11 O15 Cu07 -95.2(5) . .
O018 Si11 O15 Na1A 76.3(5) . .
O018 Si11 O15 Na1B 53.5(4) . .
O018 Si11 C023 C01V -59.8(8) . .
O018 Si11 C023 C03I 124.4(10) . .
O019 Cu04 O00U Cs2 31.0(2) . .
O019 Cu04 O00U Si9 178.6(5) . .
O019 Si5 O00Q Cs1 129.7(3) . .
O019 Si5 O00Q Si00 -4.1(5) . .
O019 Si5 O017 Si6 -52.6(6) . .
O019 Si5 C01N C01Z 2.2(10) . .
O019 Si5 C01N C028 -178.0(7) . .
O01A Si8 O00X Cs00 -44.8(4) . .
O01A Si8 O00X Cu05 91.3(5) . .
O01A Si8 O011 Si2 -121.2(4) . .
O01A Si10 O0W Cu07 89.2(5) . .
O01A Si10 O0W Na1A -72.4(5) . .
O01A Si10 O0W Na1B -49.4(4) . .
O01A Si10 O010 Cs00 2.8(3) . .
O01A Si10 O010 Si1 -127.0(4) . .
O01A Si10 C01U C01K 46.6(9) . .
O01A Si10 C01U C02N -132.7(10) . .
O01E Na1A Na1B Cs1 21.3(5) . 1_655
O01E Na1A Na1B Cu07 -166.5(6) . .
O01E Na1A Na1B Si11 -113.1(5) . .
O01E Na1A Na1B O0W 155.0(7) . .
O01E Na1A Na1B O15 -131.3(6) . .
O01E Na1A Na1B O01T 37.8(9) . .
C01H Si3 O00R Cs1 108.8(3) . .
C01H Si3 O00R Si00 -117.7(4) . .
C01H Si3 O00V Cs00 -76.1(4) . .
C01H Si3 O00V Cu05 149.3(4) . .
C01H Si3 O012 Si4 175.3(5) . .
C01H C01X C02E C02V 2.0(18) . .
C01H C02D C03C C02V 1(2) . .
C01J Si6 O00Y Cs2 -105.5(3) . .
C01J Si6 O00Y Si7 119.9(4) . .
C01J Si6 O016 Cs1 77.3(4) . .
C01J Si6 O016 Cu06 -148.4(4) . .
C01J Si6 O017 Si5 -174.2(5) . .
C01J C021 C02W C031 -2(2) . .
C01K C01U C02N C03E 0(2) . .
C01K C02A C03D C03E -1(2) . .
C01L Si00 O0M Cu04 73.6(4) . .
C01L Si00 O0M Cu05 -70.1(4) . .
C01L Si00 O00Q Cs1 136.5(4) . .
C01L Si00 O00Q Si5 -83.4(5) . .
C01L Si00 O00R Cs1 -136.3(4) . .
C01L Si00 O00R Si3 82.1(5) . .
C01L C039 C03N C02F 0.0 . .
C039 C01L C041 C03S 0.0 . .
C039 C03N C02F C03S 0.0 . .
C03N C02F C03S C041 0.0 . .
C02F C03S C041 C01L 0.0 . .
C041 C01L C039 C03N 0.0 . .
C01M Si8 O00X Cs00 74.2(4) . .
C01M Si8 O00X Cu05 -149.6(5) . .
C01M Si8 O011 Si2 124.1(4) . .
C01M Si8 O01A Si10 -171.7(5) . .
C01M C11 C2 C8 0.0 . .
C01M C04A C1 C3 12(3) . .
C01M C036 C17 C3 -14(3) . .
C11 C01M C2AA C9 0.0 . .
C11 C01M C04A C1 -55.3(15) . .
C11 C01M C036 C17 73(2) . .
C11 C2 C8 C9 0.0 . .
C2 C8 C9 C2AA 0.0 . .
C8 C9 C2AA C01M 0.0 . .
C2AA C01M C11 C2 0.0 . .
C2AA C01M C04A C1 66.2(15) . .
C2AA C01M C036 C17 -55(2) . .
C04A C01M C11 C2 75.1(9) . .
C04A C01M C2AA C9 -79.3(9) . .
C04A C01M C036 C17 26(3) . .
C04A C1 C3 C17 -1(3) . .
C036 C01M C11 C2 -64.9(15) . .
C036 C01M C2AA C9 38.7(10) . .
C036 C01M C04A C1 -25(2) . .
C01N Si5 O00Q Cs1 -105.4(4) . .
C01N Si5 O00Q Si00 120.7(4) . .
C01N Si5 O017 Si6 -176.4(5) . .
C01N Si5 O019 Cs2 78.3(4) . .
C01N Si5 O019 Cu04 -156.7(4) . .
C01N C01Z C02P C02I -1.7(19) . .
C01N C028 C034 C02I -3(2) . .
C01O Si4 O00S Cs1 -76.8(4) . .
C01O Si4 O00S Cu06 144.4(4) . .
C01O Si4 O00T Cs00 113.4(3) . .
C01O Si4 O00T Si1 -117.8(4) . .
C01O Si4 O012 Si3 173.6(5) . .
C01O C02H C032 C03J 2(2) . .
C01O C038 C03G C03J 2(2) . .
C01P Si2 O0N Cu04 -61.1(4) . .
C01P Si2 O0N Cu05 66.7(4) . .
C01P Si2 O00Z Si9 77.5(5) . .
C01P Si2 O011 Si8 -86.2(5) . .
C01P C020 C024 C02Y -0.1(19) . .
C01P C02Z C03U C02Y -1(2) . .
C01R Si1 O0P Cu06 -66.2(4) . .
C01R Si1 O0P Cu07 70.4(4) . .
C01R Si1 O00T Cs00 -140.0(3) . .
C01R Si1 O00T Si4 83.2(4) . .
C01R Si1 O010 Cs00 140.1(3) . .
C01R Si1 O010 Si10 -83.8(5) . .
C01R C01W C02K C02S 0.1(18) . .
C01R C027 C033 C02S 0(2) . .
O01T Na1A Na1B Cs1 -16.5(7) . 1_655
O01T Na1A Na1B Cu07 155.7(6) . .
O01T Na1A Na1B Si11 -150.9(7) . .
O01T Na1A Na1B O0W 117.2(7) . .
O01T Na1A Na1B O15 -169.1(6) . .
O01T Na1A Na1B O01E -37.8(9) . .
C01U Si10 O0W Cu07 -152.1(5) . .
C01U Si10 O0W Na1A 46.3(5) . .
C01U Si10 O0W Na1B 69.3(5) . .
C01U Si10 O010 Cs00 -110.7(4) . .
C01U Si10 O010 Si1 119.4(5) . .
C01U Si10 O01A Si8 -172.6(5) . .
C01U C01K C02A C03D -0.1(17) . .
C01U C02N C03E C03D -1(2) . .
C01V C023 C03I C03R 2(2) . .
C01V C02B C03A C03R 2(2) . .
C01W C01R C027 C033 -0.6(17) . .
C01W C02K C02S C033 0(2) . .
C01X C01H C02D C03C 1.2(18) . .
C01X C02E C02V C03C 0(2) . .
C01Y Si7 O0O Cu06 66.8(5) . .
C01Y Si7 O0O Cu07 -71.3(5) . .
C01Y Si7 O00Y Cs2 137.4(3) . .
C01Y Si7 O00Y Si6 -82.4(5) . .
C01Y Si7 O014 Cs2 -136.7(3) . .
C01Y Si7 O014 Si11 85.7(5) . .
C01Y C029 C02Q C02L 0.2(17) . .
C01Y C02M C02X C02L 0.0(18) . .
C01Z C01N C028 C034 0.8(17) . .
C020 C01P C02Z C03U -2.8(19) . .
C020 C024 C02Y C03U -4(2) . .
C021 C01J C02T C02R 6.3(16) . .
C021 C02W C031 C02R 9(2) . .
C022 Si9 O00U Cs2 -75.7(4) . .
C022 Si9 O00U Cu04 139.1(5) . .
C022 Si9 O00Z Si2 -113.2(5) . .
C022 Si9 O018 Si11 172.5(5) . .
C022 C03F C03V C048 0.0 . .
C03F C022 C03K C03H 0.0 . .
C03F C03V C048 C03H 0.0 . .
C03V C048 C03H C03K 0.0 . .
C048 C03H C03K C022 0.0 . .
C03K C022 C03F C03V 0.0 . .
C023 Si11 O014 Cs2 114.2(4) . .
C023 Si11 O014 Si7 -116.8(5) . .
C023 Si11 O15 Cu07 145.3(6) . .
C023 Si11 O15 Na1A -43.2(6) . .
C023 Si11 O15 Na1B -66.0(5) . .
C023 Si11 O018 Si9 170.0(5) . .
C023 C01V C02B C03A -1.1(17) . .
C023 C03I C03R C03A -1(3) . .
C024 C02Y C03U C02Z 5(2) . .
C027 C01R C01W C02K 0.4(15) . .
C028 C01N C01Z C02P 1.7(16) . .
C029 C01Y C02M C02X -0.1(15) . .
C02A C01K C01U Si10 -178.5(8) . .
C02A C01K C01U C02N 0.8(16) . .
C02A C03D C03E C02N 2(2) . .
C02B C01V C023 Si11 -176.5(8) . .
C02B C01V C023 C03I -0.5(15) . .
C02B C03A C03R C03I -1(3) . .
C02D C01H C01X C02E -2.7(15) . .
C02E C02V C03C C02D -2(2) . .
C02H C01O C038 C03G -0.5(17) . .
C02H C032 C03J C03G -1(2) . .
C02J N01G C02G O01C 172.3(13) . .
C02K C02S C033 C027 0(3) . .
C02M C01Y C029 C02Q 0.0(15) . .
C02P C02I C034 C028 3(2) . .
C02Q C02L C02X C02M 0.1(19) . .
C02T C01J C021 C02W -5.1(16) . .
C02T C02R C031 C02W -8(2) . .
C02U N01G C02G O01C -18(2) . .
C02X C02L C02Q C029 -0.2(19) . .
C02Z C01P C020 C024 3.6(16) . .
C031 C02R C02T C01J 0.0(18) . .
C034 C02I C02P C01Z -1(2) . .
C038 C01O C02H C032 -1.6(17) . .
C038 C03G C03J C032 -1(2) . .
C03L N01S C035 O01D 178.5(15) . .
C03O S0K O01E Cs1 63.3(10) . 1_655
C03O S0K O01E Na1A -131.5(8) . .
C03O S0K O01E Na1B -124.3(9) . .
C03P N025 C03W O026 -4(2) . .
C03Q S0K O01E Cs1 -42.0(10) . 1_655
C03Q S0K O01E Na1A 123.2(7) . .
C03Q S0K O01E Na1B 130.5(8) . .
C03Y N02C C045 O02O -170.4(16) . .
C040 N01I C037 O01B 177.1(15) . .
C044 N01I C037 O01B 16(3) . .
C047 N03B C04D O01T 3(2) . .
C04B N01S C035 O01D -4(2) . .
C04C N03B C04D O01T 174.3(18) . .
C04D O01T Na1B Cs1 -156.1(15) . 1_655
C04D O01T Na1B Cu07 98.0(17) . .
C04D O01T Na1B Si11 -57.0(15) . .
C04D O01T Na1B Na1A 179.4(12) . .
C04D O01T Na1B O0W 121.8(12) . .
C04D O01T Na1B O15 -65(3) . .
C04D O01T Na1B O01E -159.1(13) . .
C04F N025 C03W O026 -175.7(14) . .
Na1B Si11 O014 Cs2 -116.7(4) . .
Na1B Si11 O014 Si7 12.3(9) . .
Na1B Si11 O15 Cu07 -148.6(7) . .
Na1B Si11 O15 Na1A 22.8(3) . .
Na1B Si11 O018 Si9 80.0(4) . .
Na1B Si11 C023 C01V 26.7(8) . .
Na1B Si11 C023 C03I -149.1(10) . .
Na1B O01T C04D N03B -132.8(15) . .
C16 N02C C045 O02O -14(3) . .
C0AA N1 C1AA O4 -9(5) . .
C0AA N1 C1AA H1AA 180.0 . .
C0AA N1 C1AA H1AB -60.0 . .
C0AA N1 C1AA H1AC 60.0 . .
C1AA N1 C0AA O6 -18(4) . .
C15 N1 C0AA O6 154(3) . .
C15 N1 C1AA O4 179(3) . .
C15 N1 C1AA H1AA 8.0 . .
C15 N1 C1AA H1AB 128.0 . .
C15 N1 C1AA H1AC -112.0 . .
C1 C3 C17 C036 1(3) . .
